data_1564275
loop_
_publ_author_name
'Speelman, Amy L.'
'Tran, Ba'
'Erickson, Jeremy D.'
'Vasiliu, Monica'
'Dixon, David A.'
'Bullock, R. Morris'

_publ_section_title
;
 Accelerating the Insertion Reactions of (NHC)Cu-H via Remote Ligand
 Functionalization
;
_journal_name_full 'Chemical Science'
_journal_paper_doi 10.1039/D1SC01911B
_journal_year 2021
_chemical_formula_moiety '0.5(C134 H102 Cl4 Cu2 N4)'
_chemical_formula_sum 'C67 H51 Cl2 Cu N2'
_chemical_formula_weight 1018.54
_chemical_properties_physical Air-sensitive,Moisture-sensitive
_space_group_crystal_system monoclinic
_space_group_IT_number 14
_space_group_name_Hall '-P 2yn'
_space_group_name_H-M_alt 'P 1 21/n 1'
_atom_sites_solution_hydrogens mixed
_audit_creation_method
;
Olex2 1.3-alpha
(compiled 2020.11.12 svn.r5f609507 for OlexSys, GUI svn.r6226)
;
_audit_update_record
;
2020-12-29 deposited with the CCDC.	2021-07-23 downloaded from the CCDC.
;
_cell_angle_alpha 90
_cell_angle_beta 93.857(3)
_cell_angle_gamma 90
_cell_formula_units_Z 8
_cell_length_a 20.3769(14)
_cell_length_b 18.6418(11)
_cell_length_c 27.6279(19)
_cell_measurement_reflns_used 9570
_cell_measurement_temperature 100.0
_cell_measurement_theta_max 30.506
_cell_measurement_theta_min 2.493
_cell_volume 10471.0(12)
_computing_cell_refinement 'SAINT v8.37A (Bruker, 2015)'
_computing_data_reduction 'SAINT v8.37A (Bruker, 2015)'
_computing_molecular_graphics 'Olex2 1.3-alpha (Dolomanov et al., 2009)'
_computing_publication_material 'Olex2 1.3-alpha (Dolomanov et al., 2009)'
_computing_structure_refinement 'SHELXL 2018/3 (Sheldrick, 2015)'
_computing_structure_solution 'SHELXT 2014/5 (Sheldrick, 2014)'
_diffrn_ambient_temperature 100.0
_diffrn_measured_fraction_theta_full 1.000
_diffrn_measured_fraction_theta_max 0.998
_diffrn_measurement_device_type 'Bruker APEX-II CCD'
_diffrn_measurement_method '\f and \w scans'
_diffrn_radiation_type MoK\a
_diffrn_radiation_wavelength 0.71073
_diffrn_reflns_av_R_equivalents 0.0574
_diffrn_reflns_av_unetI/netI 0.0295
_diffrn_reflns_Laue_measured_fraction_full 1.000
_diffrn_reflns_Laue_measured_fraction_max 0.998
_diffrn_reflns_limit_h_max 29
_diffrn_reflns_limit_h_min -29
_diffrn_reflns_limit_k_max 26
_diffrn_reflns_limit_k_min -26
_diffrn_reflns_limit_l_max 39
_diffrn_reflns_limit_l_min -39
_diffrn_reflns_number 464594
_diffrn_reflns_point_group_measured_fraction_full 1.000
_diffrn_reflns_point_group_measured_fraction_max 0.998
_diffrn_reflns_theta_full 25.242
_diffrn_reflns_theta_max 30.537
_diffrn_reflns_theta_min 1.838
_exptl_absorpt_coefficient_mu 0.564
_exptl_absorpt_correction_T_max 0.8253
_exptl_absorpt_correction_T_min 0.7479
_exptl_absorpt_correction_type multi-scan
_exptl_absorpt_process_details
;
SADABS-2014/5 (Bruker,2014/5) was used for absorption correction.
wR2(int) was 0.1439 before and 0.0806 after correction.
The Ratio of minimum to maximum transmission is 0.9062.
The \l/2 correction factor is 0.00150.
;
_exptl_crystal_colour 'orange red'
_exptl_crystal_colour_modifier orangish
_exptl_crystal_colour_primary red
_exptl_crystal_density_diffrn 1.292
_exptl_crystal_description block
_exptl_crystal_F_000 4240
_exptl_crystal_size_max 0.422
_exptl_crystal_size_mid 0.409
_exptl_crystal_size_min 0.25
_refine_diff_density_max 3.160
_refine_diff_density_min -0.957
_refine_diff_density_rms 0.137
_refine_ls_extinction_method none
_refine_ls_goodness_of_fit_ref 1.103
_refine_ls_hydrogen_treatment mixed
_refine_ls_matrix_type full
_refine_ls_number_parameters 1402
_refine_ls_number_reflns 31999
_refine_ls_number_restraints 45
_refine_ls_restrained_S_all 1.104
_refine_ls_R_factor_all 0.1134
_refine_ls_R_factor_gt 0.0960
_refine_ls_shift/su_max 0.002
_refine_ls_shift/su_mean 0.000
_refine_ls_structure_factor_coef Fsqd
_refine_ls_weighting_details 'w=1/[\s^2^(Fo^2^)+(0.1078P)^2^+31.5716P] where P=(Fo^2^+2Fc^2^)/3'
_refine_ls_weighting_scheme calc
_refine_ls_wR_factor_gt 0.2558
_refine_ls_wR_factor_ref 0.2713
_reflns_Friedel_coverage 0.000
_reflns_number_gt 25714
_reflns_number_total 31999
_reflns_threshold_expression 'I > 2\s(I)'
_cod_data_source_file d1sc01911b3.cif
_cod_data_source_block jdeals02_a
_cod_database_code 1564275
_shelx_shelxl_version_number 2018/3
_shelx_space_group_comment
;
The symmetry employed for this shelxl refinement is uniquely defined
by the following loop, which should always be used as a source of
symmetry information in preference to the above space-group names.
They are only intended as comments.
;
_shelx_estimated_absorpt_t_max 0.872
_shelx_estimated_absorpt_t_min 0.797
_olex2_refinement_description
;
1. Fixed Uiso
 At 1.2 times of:
  All C(H) groups, All C(H,H) groups
2. Restrained distances
 C5-C10 \\sim C5-C23
 with sigma of 0.02
 C10-C11 \\sim C23-C11
 with sigma of 0.02
 C10-C17 \\sim C23-C24
 with sigma of 0.02
 C19-C21 \\sim C26-C28
 with sigma of 0.04
 C17-C22 \\sim C24-C29
 with sigma of 0.02
 C17-C18 \\sim C24-C25
 with sigma of 0.02
 C137-C136 \\sim C132-C131
 with sigma of 0.02
 C129-C138 \\sim C129-C133
 with sigma of 0.04
 C22-C21 \\sim C29-C28
 with sigma of 0.02
 C18-C19 \\sim C25-C26
 with sigma of 0.02
 C129-C139 \\sim C129-C134
 with sigma of 0.02
 C20-C19 \\sim C27-C26
 with sigma of 0.02
 C20-C21 \\sim C27-C28
 with sigma of 0.02
 C136-C138 \\sim C131-C133
 with sigma of 0.04
 C18-C20 \\sim C25-C27
 with sigma of 0.04
 C5-C17 \\sim C5-C24
 with sigma of 0.04
 C10-C22 \\sim C23-C29
 with sigma of 0.04
 C10-C18 \\sim C23-C25
 with sigma of 0.04
 C129-C135 \\sim C129-C130
 with sigma of 0.02
 C135-C136 \\sim C130-C131
 with sigma of 0.02
 C11-C17 \\sim C11-C24
 with sigma of 0.04
 C137-C138 \\sim C132-C133
 with sigma of 0.02
 C17-C19 \\sim C24-C26
 with sigma of 0.04
 C139-C138 \\sim C134-C133
 with sigma of 0.02
 C17-C21 \\sim C24-C28
 with sigma of 0.04
 C129-C136 \\sim C129-C131
 with sigma of 0.04
 C135-C137 \\sim C130-C132
 with sigma of 0.04
 C137-C139 \\sim C132-C134
 with sigma of 0.04
 C22-C18 \\sim C29-C25
 with sigma of 0.04
 C22-C20 \\sim C29-C27
 with sigma of 0.04
 C116-C118 \\sim C116-C124
 with sigma of 0.04
 C117-C119 \\sim C123-C125
 with sigma of 0.04
 C118-C120 \\sim C124-C126
 with sigma of 0.04
 C119-C120 \\sim C125-C126
 with sigma of 0.02
 C119-C121 \\sim C125-C127
 with sigma of 0.04
 C120-C121 \\sim C126-C127
 with sigma of 0.02
 C116-C122 \\sim C116-C128
 with sigma of 0.04
 C117-C121 \\sim C123-C127
 with sigma of 0.04
 C122-C121 \\sim C128-C127
 with sigma of 0.02
 C118-C122 \\sim C124-C128
 with sigma of 0.04
 C120-C122 \\sim C126-C128
 with sigma of 0.04
 C116-C117 \\sim C116-C123
 with sigma of 0.02
 C117-C118 \\sim C123-C124
 with sigma of 0.02
 C117-C122 \\sim C123-C128
 with sigma of 0.02
 C118-C119 \\sim C124-C125
 with sigma of 0.02
3. Others
 Fixed Sof: C10(0.75) H10(0.75) H116(0.66667) H11A(0.33333) C117(0.75)
 C118(0.75) H118(0.75) C17(0.75) C119(0.75) H119(0.75) C22(0.75) H22(0.75)
 C135(0.5) H135(0.5) C137(0.5) H137(0.5) C18(0.75) H18(0.75) C139(0.5)
 H139(0.5) C20(0.75) H20(0.75) C19(0.75) H19(0.75) C120(0.75) H120(0.75)
 C122(0.75) H122(0.75) C21(0.75) H21(0.75) C136(0.5) H136(0.5) C121(0.75)
 H121(0.75) C138(0.5) H138(0.5) C24(0.25) C25(0.25) H25(0.25) C26(0.25)
 H26(0.25) C27(0.25) H27(0.25) C28(0.25) H28(0.25) C29(0.25) H29(0.25)
 C23(0.25) H23(0.25) C134(0.5) H134(0.5) C133(0.5) H133(0.5) C132(0.5)
 H132(0.5) C131(0.5) H131(0.5) C130(0.5) H130(0.5) C123(0.25) C124(0.25)
 H124(0.25) C125(0.25) H125(0.25) C126(0.25) H126(0.25) C127(0.25) H127(0.25)
 C128(0.25) H128(0.25)
4.a Ternary CH refined with riding coordinates:
 C62(H62), C49(H49), C84(H84), C97(H97), C30(H30), C140(H140), C10(H10),
 C116(H116), C116(H11A), C23(H23)
4.b Aromatic/amide H refined with riding coordinates:
 C77(H77), C76(H76), C2(H2), C45(H45), C82(H82), C47(H47), C3(H3), C8(H8),
 C6(H6), C80(H80), C92(H92), C114(H114), C36(H36), C112(H112), C70(H70),
 C55(H55), C93(H93), C94(H94), C96(H96), C142(H142), C118(H118), C35(H35),
 C71(H71), C87(H87), C86(H86), C42(H42), C68(H68), C95(H95), C12(H12), C88(H88),
  C74(H74), C101(H101), C102(H102), C38(H38), C143(H143), C53(H53), C64(H64),
 C103(H103), C54(H54), C89(H89), C90(H90), C66(H66), C67(H67), C119(H119),
 C99(H99), C52(H52), C146(H146), C51(H51), C65(H65), C41(H41), C72(H72),
 C100(H100), C109(H109), C22(H22), C32(H32), C34(H34), C152(H152), C135(H135),
 C39(H39), C40(H40), C144(H144), C137(H137), C18(H18), C73(H73), C57(H57),
 C148(H148), C139(H139), C20(H20), C105(H105), C16(H16), C13(H13), C19(H19),
 C58(H58), C33(H33), C61(H61), C120(H120), C122(H122), C145(H145), C21(H21),
 C59(H59), C108(H108), C14(H14), C15(H15), C107(H107), C136(H136), C106(H106),
 C60(H60), C121(H121), C138(H138), C25(H25), C26(H26), C27(H27), C28(H28),
 C29(H29), C134(H134), C133(H133), C132(H132), C131(H131), C130(H130),
 C124(H124), C125(H125), C126(H126), C127(H127), C128(H128), C151(H151),
 C150(H150), C149(H149)
;
_olex2_submission_special_instructions 'No special instructions were received'

loop_
_space_group_symop_operation_xyz
'x, y, z'
'-x+1/2, y+1/2, -z+1/2'
'-x, -y, -z'
'x-1/2, -y-1/2, z-1/2'

loop_
_atom_site_label
_atom_site_type_symbol
_atom_site_fract_x
_atom_site_fract_y
_atom_site_fract_z
_atom_site_U_iso_or_equiv
_atom_site_adp_type
_atom_site_occupancy
_atom_site_site_symmetry_order
_atom_site_calc_flag
_atom_site_refinement_flags_posn
_atom_site_refinement_flags_adp
_atom_site_refinement_flags_occupancy
_atom_site_disorder_assembly
_atom_site_disorder_group
Cu1 Cu 0.46960(2) 0.25566(2) 0.78252(2) 0.02555(10) Uani 1 1 d . . . . .
Cu2 Cu 0.52301(2) 0.25039(2) 0.70957(2) 0.02700(10) Uani 1 1 d . . . . .
Cl2 Cl 0.24643(5) 0.00165(5) 0.73304(4) 0.0397(2) Uani 1 1 d . . . . .
Cl3 Cl 0.73500(5) -0.00908(5) 0.76172(4) 0.0415(2) Uani 1 1 d . . . . .
Cl1 Cl 0.67769(5) 0.49508(8) 0.88645(5) 0.0572(3) Uani 1 1 d . . . . .
Cl4 Cl 0.32728(6) 0.50025(8) 0.63056(7) 0.0725(4) Uani 1 1 d . . . . .
N1 N 0.44656(13) 0.30292(14) 0.88264(10) 0.0258(5) Uani 1 1 d . . . . .
N4 N 0.54322(13) 0.29305(15) 0.60957(10) 0.0260(5) Uani 1 1 d . . . . .
N3 N 0.61292(12) 0.21199(14) 0.63139(10) 0.0242(5) Uani 1 1 d . . . . .
N2 N 0.37750(13) 0.22228(14) 0.85907(10) 0.0253(5) Uani 1 1 d . . . . .
C44 C 0.28538(16) 0.18620(17) 0.80275(13) 0.0284(6) Uani 1 1 d . . . . .
C83 C 0.69860(17) 0.17698(18) 0.69295(13) 0.0317(7) Uani 1 1 d . . . . .
C77 C 0.58134(16) 0.28176(18) 0.57005(12) 0.0282(6) Uani 1 1 d . . . . .
H77 H 0.577252 0.305586 0.539603 0.034 Uiso 1 1 calc R U . . .
C76 C 0.62538(16) 0.22987(18) 0.58399(12) 0.0279(6) Uani 1 1 d . . . . .
H76 H 0.658116 0.209800 0.565155 0.033 Uiso 1 1 calc R U . . .
C43 C 0.34379(15) 0.16784(16) 0.82968(12) 0.0247(5) Uani 1 1 d . . . . .
C78 C 0.64674(15) 0.15714(16) 0.66020(12) 0.0260(6) Uani 1 1 d . . . . .
C2 C 0.40753(17) 0.29064(18) 0.92103(13) 0.0306(6) Uani 1 1 d . . . . .
H2 H 0.410851 0.313775 0.951736 0.037 Uiso 1 1 calc R U . . .
C45 C 0.25545(17) 0.13381(18) 0.77252(13) 0.0311(6) Uani 1 1 d . . . . .
H45 H 0.216356 0.144488 0.753185 0.037 Uiso 1 1 calc R U . . .
C1 C 0.42941(15) 0.26101(15) 0.84300(12) 0.0245(5) Uani 1 1 d . . . . .
C48 C 0.37039(15) 0.09915(17) 0.82911(13) 0.0287(6) Uani 1 1 d . . . . .
C110 C 0.49117(15) 0.34466(18) 0.61227(12) 0.0269(6) Uani 1 1 d . . . . .
C4 C 0.50254(15) 0.35017(17) 0.88419(12) 0.0254(6) Uani 1 1 d . . . . .
C79 C 0.62563(15) 0.08610(18) 0.65458(13) 0.0289(6) Uani 1 1 d . . . . .
C46 C 0.28350(16) 0.06589(17) 0.77105(13) 0.0291(6) Uani 1 1 d . . . . .
C75 C 0.56167(15) 0.25075(17) 0.64865(12) 0.0253(6) Uani 1 1 d . . . . .
C82 C 0.72626(18) 0.12533(19) 0.72426(14) 0.0344(7) Uani 1 1 d . . . . .
H82 H 0.760891 0.137741 0.747494 0.041 Uiso 1 1 calc R U . . .
C47 C 0.33972(16) 0.04803(17) 0.79894(14) 0.0312(7) Uani 1 1 d . . . . .
H47 H 0.357372 0.000973 0.797519 0.037 Uiso 1 1 calc R U . . .
C62 C 0.42979(16) 0.07997(17) 0.86274(14) 0.0314(7) Uani 1 1 d . . . . .
H62 H 0.455302 0.125345 0.868497 0.038 Uiso 1 1 calc R U . . .
C81 C 0.70291(17) 0.05542(18) 0.72133(13) 0.0314(7) Uani 1 1 d . . . . .
C3 C 0.36361(17) 0.23905(18) 0.90614(13) 0.0303(6) Uani 1 1 d . . . . .
H3 H 0.330269 0.218678 0.924271 0.036 Uiso 1 1 calc R U . . .
C49 C 0.25281(18) 0.25879(18) 0.80979(14) 0.0336(7) Uani 1 1 d . . . . .
H49 H 0.289053 0.293663 0.818294 0.040 Uiso 1 1 calc R U . . .
C8 C 0.54824(18) 0.4661(2) 0.87014(14) 0.0353(7) Uani 1 1 d . . . . .
H8 H 0.543744 0.514774 0.860333 0.042 Uiso 1 1 calc R U . . .
C9 C 0.49377(16) 0.42116(18) 0.86854(12) 0.0290(6) Uani 1 1 d . . . . .
C63 C 0.40782(18) 0.0567(2) 0.91163(14) 0.0354(7) Uani 1 1 d . . . . .
C84 C 0.57390(16) 0.06414(18) 0.61432(14) 0.0323(7) Uani 1 1 d . . . . .
H84 H 0.554218 0.109714 0.600902 0.039 Uiso 1 1 calc R U . . .
C115 C 0.42603(16) 0.32290(18) 0.60076(13) 0.0307(6) Uani 1 1 d . . . . .
C6 C 0.61769(17) 0.3698(2) 0.90283(14) 0.0373(8) Uani 1 1 d . . . . .
H6 H 0.659848 0.353418 0.914807 0.045 Uiso 1 1 calc R U . . .
C31 C 0.38892(19) 0.4642(2) 0.89962(15) 0.0367(7) Uani 1 1 d . . . . .
C91 C 0.51788(16) 0.02245(18) 0.63501(13) 0.0307(6) Uani 1 1 d . . . . .
C69 C 0.47593(16) 0.02722(19) 0.84065(14) 0.0326(7) Uani 1 1 d . . . . .
C7 C 0.60936(18) 0.4390(2) 0.88624(15) 0.0387(8) Uani 1 1 d . . . . .
C97 C 0.7262(2) 0.25303(19) 0.69111(16) 0.0409(9) Uani 1 1 d . . . . .
H97 H 0.687755 0.285745 0.684601 0.049 Uiso 1 1 calc R U . . .
C80 C 0.65436(16) 0.03489(19) 0.68636(13) 0.0315(7) Uani 1 1 d . . . . .
H80 H 0.640718 -0.013791 0.684042 0.038 Uiso 1 1 calc R U . . .
C5 C 0.56371(17) 0.32412(19) 0.90186(13) 0.0316(7) Uani 1 1 d D . . . .
C30 C 0.42555(17) 0.45033(18) 0.85437(13) 0.0316(7) Uani 1 1 d . . . . .
H30 H 0.401091 0.411576 0.835773 0.038 Uiso 1 1 calc R U . . .
C140 C 0.41154(18) 0.25044(19) 0.57799(15) 0.0352(7) Uani 1 1 d . . . . .
H140 H 0.442879 0.215677 0.594654 0.042 Uiso 1 1 calc R U . . .
C92 C 0.51319(19) -0.0515(2) 0.63463(15) 0.0363(7) Uani 1 1 d . . . . .
H92 H 0.547150 -0.079036 0.621703 0.044 Uiso 1 1 calc R U . . .
C111 C 0.50652(18) 0.41429(19) 0.62671(15) 0.0355(7) Uani 1 1 d . . . . .
C113 C 0.3911(2) 0.4399(2) 0.62255(18) 0.0452(9) Uani 1 1 d . . . . .
C114 C 0.37575(18) 0.3718(2) 0.60656(16) 0.0391(8) Uani 1 1 d . . . . .
H114 H 0.331170 0.358231 0.599537 0.047 Uiso 1 1 calc R U . . .
C37 C 0.42615(19) 0.5153(2) 0.82119(14) 0.0367(7) Uani 1 1 d . . . . .
C141 C 0.3426(2) 0.2225(2) 0.58483(16) 0.0413(8) Uani 1 1 d . . . . .
C98 C 0.7603(2) 0.27678(19) 0.73904(16) 0.0410(9) Uani 1 1 d . . . . .
C36 C 0.4200(2) 0.4756(2) 0.94571(17) 0.0444(9) Uani 1 1 d . . . . .
H36 H 0.466655 0.475663 0.949705 0.053 Uiso 1 1 calc R U . . .
C112 C 0.4555(2) 0.4627(2) 0.63102(18) 0.0450(9) Uani 1 1 d . . . . .
H112 H 0.464746 0.511159 0.639709 0.054 Uiso 1 1 calc R U . . .
C10 C 0.5687(4) 0.2491(2) 0.92322(19) 0.0342(17) Uani 0.75 1 d D . P A 1
H10 H 0.528157 0.223586 0.910059 0.041 Uiso 0.75 1 calc R U P A 1
C116 C 0.57790(19) 0.4376(2) 0.63538(18) 0.0433(9) Uani 1 1 d D . . . .
H116 H 0.603042 0.394120 0.647066 0.052 Uiso 0.6667 1 calc R U P B 1
H11A H 0.601271 0.393996 0.648812 0.052 Uiso 0.3333 1 calc R U P C 2
C117 C 0.6059(3) 0.4596(4) 0.5872(3) 0.0367(15) Uani 0.75 1 d D . P D 1
C50 C 0.2159(2) 0.28712(18) 0.76395(14) 0.0367(8) Uani 1 1 d . . . . .
C85 C 0.60436(19) 0.0257(2) 0.57143(14) 0.0392(8) Uani 1 1 d . . . . .
C56 C 0.2103(2) 0.2555(2) 0.85388(16) 0.0434(9) Uani 1 1 d . . . . .
C70 C 0.4993(2) -0.0337(2) 0.86504(17) 0.0462(10) Uani 1 1 d . . . . .
H70 H 0.484070 -0.044863 0.895925 0.055 Uiso 1 1 calc R U . . .
C55 C 0.1495(2) 0.3052(2) 0.76225(16) 0.0444(9) Uani 1 1 d . . . . .
H55 H 0.125308 0.297176 0.789967 0.053 Uiso 1 1 calc R U . . .
C93 C 0.4600(2) -0.0864(2) 0.65272(17) 0.0452(9) Uani 1 1 d . . . . .
H93 H 0.457928 -0.137314 0.652158 0.054 Uiso 1 1 calc R U . . .
C11 C 0.5647(2) 0.2493(2) 0.97759(18) 0.0458(10) Uani 1 1 d D . . . .
C104 C 0.7685(3) 0.2601(3) 0.64816(19) 0.0584(14) Uani 1 1 d . . . . .
C147 C 0.4277(2) 0.2527(3) 0.52533(17) 0.0445(9) Uani 1 1 d . . . . .
C129 C 0.5871(2) 0.4925(3) 0.67474(16) 0.0501(11) Uani 1 1 d D . . . .
C94 C 0.4097(2) -0.0475(2) 0.67163(18) 0.0467(10) Uani 1 1 d . . . . .
H94 H 0.372837 -0.071147 0.683591 0.056 Uiso 1 1 calc R U . . .
C96 C 0.4678(2) 0.0614(2) 0.65445(16) 0.0412(8) Uani 1 1 d . . . . .
H96 H 0.470117 0.112280 0.655250 0.049 Uiso 1 1 calc R U . . .
C142 C 0.3293(2) 0.1893(2) 0.62790(18) 0.0474(10) Uani 1 1 d . . . . .
H142 H 0.362805 0.186168 0.653458 0.057 Uiso 1 1 calc R U . . .
C118 C 0.5711(3) 0.4581(4) 0.5420(2) 0.0399(13) Uani 0.75 1 d D . P D 1
H118 H 0.526043 0.444433 0.540032 0.048 Uiso 0.75 1 calc R U P D 1
C35 C 0.3838(2) 0.4867(3) 0.98524(18) 0.0508(10) Uani 1 1 d . . . . .
H35 H 0.405618 0.494813 1.016238 0.061 Uiso 1 1 calc R U . . .
C71 C 0.5441(3) -0.0783(3) 0.8451(2) 0.0560(12) Uani 1 1 d . . . . .
H71 H 0.560369 -0.119249 0.862568 0.067 Uiso 1 1 calc R U . . .
C87 C 0.6018(3) 0.0071(3) 0.48486(17) 0.0544(12) Uani 1 1 d . . . . .
H87 H 0.584843 0.020040 0.453189 0.065 Uiso 1 1 calc R U . . .
C86 C 0.5785(2) 0.0414(3) 0.52394(17) 0.0498(10) Uani 1 1 d . . . . .
H86 H 0.544552 0.076133 0.519083 0.060 Uiso 1 1 calc R U . . .
C42 C 0.4315(2) 0.5069(3) 0.77219(16) 0.0487(10) Uani 1 1 d . . . . .
H42 H 0.435497 0.460361 0.758734 0.058 Uiso 1 1 calc R U . . .
C68 C 0.4414(3) 0.0820(3) 0.95389(17) 0.0524(11) Uani 1 1 d . . . . .
H68 H 0.476016 0.115815 0.951611 0.063 Uiso 1 1 calc R U . . .
C95 C 0.4143(2) 0.0268(2) 0.67276(18) 0.0480(10) Uani 1 1 d . . . . .
H95 H 0.380598 0.054221 0.686125 0.058 Uiso 1 1 calc R U . . .
C12 C 0.5443(2) 0.3088(3) 1.00345(16) 0.0504(10) Uani 1 1 d . . . . .
H12 H 0.537489 0.353279 0.987112 0.060 Uiso 1 1 calc R U . . .
C88 C 0.6493(2) -0.0459(3) 0.49003(17) 0.0534(12) Uani 1 1 d . . . . .
H88 H 0.663807 -0.070729 0.462684 0.064 Uiso 1 1 calc R U . . .
C74 C 0.4966(2) 0.0397(3) 0.79379(16) 0.0471(10) Uani 1 1 d . . . . .
H74 H 0.480458 0.080295 0.775911 0.056 Uiso 1 1 calc R U . . .
C101 C 0.8213(3) 0.3205(3) 0.8278(2) 0.0607(13) Uani 1 1 d . . . . .
H101 H 0.841993 0.333776 0.858310 0.073 Uiso 1 1 calc R U . . .
C102 C 0.8577(3) 0.3063(3) 0.7902(2) 0.0632(14) Uani 1 1 d . . . . .
H102 H 0.904099 0.311688 0.793950 0.076 Uiso 1 1 calc R U . . .
C38 C 0.4206(3) 0.5839(3) 0.83840(19) 0.0559(12) Uani 1 1 d . . . . .
H38 H 0.416402 0.591372 0.872072 0.067 Uiso 1 1 calc R U . . .
C17 C 0.6254(3) 0.2066(3) 0.9056(2) 0.0436(14) Uani 0.75 1 d D . P A 1
C143 C 0.2673(3) 0.1604(3) 0.6342(2) 0.0639(14) Uani 1 1 d . . . . .
H143 H 0.259561 0.136076 0.663502 0.077 Uiso 1 1 calc R U . . .
C53 C 0.1524(3) 0.3457(3) 0.67997(19) 0.0605(13) Uani 1 1 d . . . . .
H53 H 0.130872 0.365397 0.651424 0.073 Uiso 1 1 calc R U . . .
C64 C 0.3567(2) 0.0070(3) 0.91703(17) 0.0505(11) Uani 1 1 d . . . . .
H64 H 0.332788 -0.011158 0.888934 0.061 Uiso 1 1 calc R U . . .
C103 C 0.8281(2) 0.2837(3) 0.74537(19) 0.0548(12) Uani 1 1 d . . . . .
H103 H 0.854699 0.273179 0.719302 0.066 Uiso 1 1 calc R U . . .
C54 C 0.1175(3) 0.3352(3) 0.72020(19) 0.0552(12) Uani 1 1 d . . . . .
H54 H 0.072357 0.348023 0.719703 0.066 Uiso 1 1 calc R U . . .
C89 C 0.6746(3) -0.0613(3) 0.53619(19) 0.0554(11) Uani 1 1 d . . . . .
H89 H 0.707563 -0.097136 0.540830 0.066 Uiso 1 1 calc R U . . .
C90 C 0.6527(2) -0.0251(3) 0.57670(16) 0.0460(9) Uani 1 1 d . . . . .
H90 H 0.671756 -0.036017 0.608160 0.055 Uiso 1 1 calc R U . . .
C66 C 0.3765(3) 0.0105(4) 1.00375(17) 0.0619(14) Uani 1 1 d . . . . .
H66 H 0.366634 -0.005461 1.035108 0.074 Uiso 1 1 calc R U . . .
C67 C 0.4252(3) 0.0588(3) 0.99879(18) 0.0607(13) Uani 1 1 d . . . . .
H67 H 0.448662 0.077071 1.026994 0.073 Uiso 1 1 calc R U . . .
C119 C 0.6004(4) 0.4759(4) 0.4998(3) 0.0459(14) Uani 0.75 1 d D . P D 1
H119 H 0.576163 0.471493 0.469407 0.055 Uiso 0.75 1 calc R U P D 1
C99 C 0.7244(3) 0.2930(3) 0.7774(2) 0.0612(14) Uani 1 1 d . . . . .
H99 H 0.677814 0.288812 0.773899 0.073 Uiso 1 1 calc R U . . .
C52 C 0.2170(4) 0.3283(3) 0.6804(2) 0.0709(17) Uani 1 1 d . . . . .
H52 H 0.240287 0.335504 0.652136 0.085 Uiso 1 1 calc R U . . .
C146 C 0.2918(2) 0.2286(4) 0.5497(2) 0.0701(18) Uani 1 1 d . . . . .
H146 H 0.299104 0.251468 0.519794 0.084 Uiso 1 1 calc R U . . .
C51 C 0.2497(3) 0.2995(3) 0.7225(2) 0.0623(14) Uani 1 1 d . . . . .
H51 H 0.295228 0.288512 0.722770 0.075 Uiso 1 1 calc R U . . .
C65 C 0.3404(3) -0.0160(4) 0.96231(19) 0.0695(17) Uani 1 1 d . . . . .
H65 H 0.305553 -0.049187 0.965389 0.083 Uiso 1 1 calc R U . . .
C41 C 0.4309(3) 0.5679(3) 0.74203(19) 0.0649(14) Uani 1 1 d . . . . .
H41 H 0.432757 0.561748 0.708016 0.078 Uiso 1 1 calc R U . . .
C72 C 0.5656(3) -0.0634(3) 0.7997(2) 0.0625(14) Uani 1 1 d . . . . .
H72 H 0.598131 -0.092911 0.786707 0.075 Uiso 1 1 calc R U . . .
C100 C 0.7545(3) 0.3156(4) 0.8218(2) 0.0750(18) Uani 1 1 d . . . . .
H100 H 0.728343 0.327489 0.847842 0.090 Uiso 1 1 calc R U . . .
C109 C 0.8021(3) 0.2038(4) 0.6299(2) 0.0666(15) Uani 1 1 d . . . . .
H109 H 0.799103 0.157822 0.644461 0.080 Uiso 1 1 calc R U . . .
C22 C 0.6171(3) 0.1671(3) 0.8638(2) 0.0443(12) Uani 0.75 1 d D . P A 1
H22 H 0.575006 0.165516 0.846755 0.053 Uiso 0.75 1 calc R U P A 1
C32 C 0.3205(2) 0.4650(3) 0.89503(18) 0.0555(12) Uani 1 1 d . . . . .
H32 H 0.298353 0.458918 0.863949 0.067 Uiso 1 1 calc R U . . .
C34 C 0.3166(3) 0.4862(3) 0.9802(2) 0.0637(14) Uani 1 1 d . . . . .
H34 H 0.291941 0.493867 1.007710 0.076 Uiso 1 1 calc R U . . .
C152 C 0.4240(3) 0.3137(4) 0.4976(2) 0.0739(17) Uani 1 1 d . . . . .
H152 H 0.409651 0.357119 0.511416 0.089 Uiso 1 1 calc R U . . .
C135 C 0.5978(12) 0.5634(7) 0.6620(6) 0.071(7) Uani 0.5 1 d D . P E 1
H135 H 0.606447 0.570353 0.628988 0.085 Uiso 0.5 1 calc R U P E 1
C39 C 0.4210(3) 0.6427(3) 0.8076(2) 0.0697(16) Uani 1 1 d . . . . .
H39 H 0.416446 0.689494 0.820480 0.084 Uiso 1 1 calc R U . . .
C40 C 0.4277(3) 0.6347(3) 0.7602(2) 0.0636(14) Uani 1 1 d . . . . .
H40 H 0.430119 0.675374 0.739708 0.076 Uiso 1 1 calc R U . . .
C144 C 0.2179(3) 0.1666(3) 0.5989(3) 0.0765(19) Uani 1 1 d . . . . .
H144 H 0.175790 0.146796 0.603281 0.092 Uiso 1 1 calc R U . . .
C137 C 0.5957(10) 0.6209(10) 0.7398(7) 0.092(6) Uani 0.5 1 d D . P E 1
H137 H 0.594058 0.661400 0.760554 0.111 Uiso 0.5 1 calc R U P E 1
C18 C 0.6883(3) 0.2087(4) 0.9290(3) 0.067(2) Uani 0.75 1 d D . P A 1
H18 H 0.695597 0.235496 0.958083 0.080 Uiso 0.75 1 calc R U P A 1
C73 C 0.5402(3) -0.0066(3) 0.77350(19) 0.0586(13) Uani 1 1 d . . . . .
H73 H 0.552540 0.001189 0.741351 0.070 Uiso 1 1 calc R U . . .
C57 C 0.2080(3) 0.3152(4) 0.8836(2) 0.0697(16) Uani 1 1 d . . . . .
H57 H 0.231521 0.357333 0.876170 0.084 Uiso 1 1 calc R U . . .
C148 C 0.4513(3) 0.1911(4) 0.5038(3) 0.0751(18) Uani 1 1 d . . . . .
H148 H 0.456372 0.148085 0.522145 0.090 Uiso 1 1 calc R U . . .
C139 C 0.5875(9) 0.4933(9) 0.7253(4) 0.076(5) Uani 0.5 1 d D . P E 1
H139 H 0.581343 0.448455 0.740695 0.091 Uiso 0.5 1 calc R U P E 1
C20 C 0.7320(5) 0.1327(6) 0.8698(4) 0.099(4) Uani 0.75 1 d D . P A 1
H20 H 0.767902 0.107532 0.857602 0.119 Uiso 0.75 1 calc R U P A 1
C105 C 0.7708(5) 0.3270(4) 0.6253(3) 0.103(3) Uani 1 1 d . . . . .
H105 H 0.746868 0.366622 0.636782 0.124 Uiso 1 1 calc R U . . .
C16 C 0.5745(4) 0.1858(3) 1.0039(3) 0.082(2) Uani 1 1 d . . . . .
H16 H 0.588532 0.144096 0.987739 0.098 Uiso 1 1 calc R U . . .
C13 C 0.5337(3) 0.3043(4) 1.0523(2) 0.0759(19) Uani 1 1 d . . . . .
H13 H 0.519815 0.345434 1.069214 0.091 Uiso 1 1 calc R U . . .
C19 C 0.7407(4) 0.1719(5) 0.9101(4) 0.086(3) Uani 0.75 1 d D . P A 1
H19 H 0.783223 0.174931 0.926287 0.104 Uiso 0.75 1 calc R U P A 1
C58 C 0.1709(4) 0.3133(4) 0.9246(2) 0.082(2) Uani 1 1 d . . . . .
H58 H 0.171100 0.353569 0.945682 0.098 Uiso 1 1 calc R U . . .
C33 C 0.2844(3) 0.4747(4) 0.9352(2) 0.077(2) Uani 1 1 d . . . . .
H33 H 0.237722 0.473428 0.931841 0.092 Uiso 1 1 calc R U . . .
C61 C 0.1761(4) 0.1967(4) 0.8652(3) 0.084(2) Uani 1 1 d . . . . .
H61 H 0.177472 0.154851 0.845653 0.101 Uiso 1 1 calc R U . . .
C120 C 0.6648(3) 0.5002(4) 0.5015(3) 0.0568(16) Uani 0.75 1 d D . P D 1
H120 H 0.684680 0.513556 0.472733 0.068 Uiso 0.75 1 calc R U P D 1
C122 C 0.6704(3) 0.4853(4) 0.5885(3) 0.0497(14) Uani 0.75 1 d D . P D 1
H122 H 0.695070 0.489974 0.618746 0.060 Uiso 0.75 1 calc R U P D 1
C145 C 0.2297(3) 0.2016(4) 0.5575(3) 0.092(3) Uani 1 1 d . . . . .
H145 H 0.194860 0.207807 0.533262 0.111 Uiso 1 1 calc R U . . .
C21 C 0.6692(4) 0.1290(4) 0.8456(3) 0.0644(19) Uani 0.75 1 d D . P A 1
H21 H 0.662242 0.100861 0.817113 0.077 Uiso 0.75 1 calc R U P A 1
C59 C 0.1348(4) 0.2545(5) 0.9343(3) 0.091(3) Uani 1 1 d . . . . .
H59 H 0.107434 0.254178 0.960816 0.109 Uiso 1 1 calc R U . . .
C108 C 0.8408(4) 0.2124(5) 0.5904(3) 0.095(2) Uani 1 1 d . . . . .
H108 H 0.864226 0.172741 0.578606 0.115 Uiso 1 1 calc R U . . .
C14 C 0.5435(4) 0.2399(6) 1.0765(3) 0.099(3) Uani 1 1 d . . . . .
H14 H 0.535568 0.236120 1.109847 0.119 Uiso 1 1 calc R U . . .
C15 C 0.5645(4) 0.1823(5) 1.0520(3) 0.097(3) Uani 1 1 d . . . . .
H15 H 0.572511 0.138419 1.068871 0.117 Uiso 1 1 calc R U . . .
C107 C 0.8448(5) 0.2780(6) 0.5686(3) 0.118(4) Uani 1 1 d . . . . .
H107 H 0.871840 0.284876 0.542301 0.142 Uiso 1 1 calc R U . . .
C136 C 0.5980(14) 0.6262(9) 0.6895(6) 0.113(8) Uani 0.5 1 d D . P E 1
H136 H 0.599639 0.671814 0.674256 0.136 Uiso 0.5 1 calc R U P E 1
C106 C 0.8084(7) 0.3344(6) 0.5859(4) 0.142(5) Uani 1 1 d . . . . .
H106 H 0.809437 0.379526 0.570025 0.170 Uiso 1 1 calc R U . . .
C60 C 0.1386(5) 0.1972(5) 0.9058(3) 0.109(3) Uani 1 1 d . . . . .
H60 H 0.115006 0.155191 0.913343 0.131 Uiso 1 1 calc R U . . .
C121 C 0.6989(3) 0.5043(5) 0.5457(3) 0.068(2) Uani 0.75 1 d D . P D 1
H121 H 0.743202 0.520454 0.547374 0.082 Uiso 0.75 1 calc R U P D 1
C138 C 0.5962(9) 0.5535(12) 0.7560(5) 0.069(5) Uani 0.5 1 d D . P E 1
H138 H 0.602711 0.545622 0.789936 0.082 Uiso 0.5 1 calc R U P E 1
C24 C 0.6467(8) 0.2224(10) 0.9077(6) 0.039(4) Uiso 0.25 1 d D . P A 2
C25 C 0.7050(9) 0.2405(14) 0.9345(8) 0.065(6) Uiso 0.25 1 d D . P A 2
H25 H 0.702119 0.270701 0.961945 0.078 Uiso 0.25 1 calc R U P A 2
C26 C 0.7673(11) 0.2169(17) 0.9233(10) 0.090(8) Uiso 0.25 1 d D . P A 2
H26 H 0.804911 0.232079 0.942837 0.108 Uiso 0.25 1 calc R U P A 2
C27 C 0.7751(13) 0.1735(18) 0.8856(11) 0.099(10) Uiso 0.25 1 d D . P A 2
H27 H 0.817630 0.159829 0.876859 0.118 Uiso 0.25 1 calc R U P A 2
C28 C 0.7173(13) 0.1485(16) 0.8592(11) 0.076(9) Uiso 0.25 1 d D . P A 2
H28 H 0.718756 0.109118 0.837534 0.091 Uiso 0.25 1 calc R U P A 2
C29 C 0.6571(12) 0.1845(15) 0.8664(8) 0.080(7) Uiso 0.25 1 d D . P A 2
H29 H 0.622678 0.182055 0.841539 0.096 Uiso 0.25 1 calc R U P A 2
C23 C 0.5807(12) 0.2498(12) 0.9232(7) 0.074(14) Uiso 0.25 1 d D . P A 2
H23 H 0.547435 0.216886 0.906831 0.089 Uiso 0.25 1 calc R U P A 2
C134 C 0.5959(5) 0.4562(7) 0.7201(3) 0.049(3) Uani 0.5 1 d D . P E 2
H134 H 0.595626 0.405443 0.723002 0.058 Uiso 0.5 1 calc R U P E 2
C133 C 0.6050(5) 0.5030(10) 0.7606(3) 0.066(4) Uani 0.5 1 d D . P E 2
H133 H 0.609087 0.482881 0.792276 0.079 Uiso 0.5 1 calc R U P E 2
C132 C 0.6080(8) 0.5742(12) 0.7559(6) 0.083(8) Uani 0.5 1 d D . P E 2
H132 H 0.617917 0.603412 0.783599 0.100 Uiso 0.5 1 calc R U P E 2
C131 C 0.5966(7) 0.6055(8) 0.7104(5) 0.066(4) Uani 0.5 1 d D . P E 2
H131 H 0.598348 0.656295 0.708010 0.079 Uiso 0.5 1 calc R U P E 2
C130 C 0.5826(11) 0.5660(6) 0.6680(5) 0.055(6) Uani 0.5 1 d D . P E 2
H130 H 0.571155 0.587498 0.637417 0.066 Uiso 0.5 1 calc R U P E 2
C123 C 0.6173(11) 0.461(2) 0.5942(8) 0.084(16) Uiso 0.25 1 d D . P D 2
C124 C 0.5830(12) 0.4768(17) 0.5505(8) 0.070(10) Uiso 0.25 1 d D . P D 2
H124 H 0.536579 0.482485 0.548498 0.084 Uiso 0.25 1 calc R U P D 2
C125 C 0.6187(12) 0.484(2) 0.5099(9) 0.073(12) Uiso 0.25 1 d D . P D 2
H125 H 0.597316 0.499377 0.480150 0.088 Uiso 0.25 1 calc R U P D 2
C126 C 0.6848(11) 0.4682(14) 0.5123(7) 0.064(6) Uiso 0.25 1 d D . P D 2
H126 H 0.709050 0.473784 0.484296 0.077 Uiso 0.25 1 calc R U P D 2
C127 C 0.7156(11) 0.4448(16) 0.5544(8) 0.081(7) Uiso 0.25 1 d D . P D 2
H127 H 0.759932 0.429132 0.554516 0.097 Uiso 0.25 1 calc R U P D 2
C128 C 0.6841(10) 0.4431(15) 0.5975(7) 0.071(6) Uiso 0.25 1 d D . P D 2
H128 H 0.706652 0.430426 0.627449 0.085 Uiso 0.25 1 calc R U P D 2
C151 C 0.4407(4) 0.3132(7) 0.4498(2) 0.114(4) Uani 1 1 d . . . . .
H151 H 0.439551 0.356318 0.431478 0.137 Uiso 1 1 calc R U . . .
C150 C 0.4589(5) 0.2502(9) 0.4293(3) 0.144(6) Uani 1 1 d . . . . .
H150 H 0.465645 0.247819 0.395633 0.173 Uiso 1 1 calc R U . . .
C149 C 0.4670(5) 0.1923(6) 0.4571(3) 0.116(4) Uani 1 1 d . . . . .
H149 H 0.484490 0.150063 0.443564 0.139 Uiso 1 1 calc R U . . .
H H 0.550(3) 0.268(3) 0.773(2) 0.08(2) Uiso 1 1 d . . . . .
HA H 0.435(3) 0.253(3) 0.7197(19) 0.047(14) Uiso 1 1 d . . . . .

loop_
_atom_site_aniso_label
_atom_site_aniso_U_11
_atom_site_aniso_U_22
_atom_site_aniso_U_33
_atom_site_aniso_U_23
_atom_site_aniso_U_13
_atom_site_aniso_U_12
Cu1 0.02855(19) 0.02129(17) 0.02668(19) -0.00098(13) 0.00092(14) -0.00118(13)
Cu2 0.0294(2) 0.02661(19) 0.02488(18) 0.00497(14) 0.00097(14) 0.00449(14)
Cl2 0.0389(4) 0.0329(4) 0.0459(5) -0.0103(3) -0.0070(4) -0.0049(3)
Cl3 0.0439(5) 0.0334(4) 0.0457(5) 0.0097(4) -0.0089(4) 0.0107(4)
Cl1 0.0376(5) 0.0728(8) 0.0603(7) -0.0017(6) -0.0029(5) -0.0263(5)
Cl4 0.0438(6) 0.0580(7) 0.1143(12) -0.0244(7) -0.0052(7) 0.0266(5)
N1 0.0256(12) 0.0226(11) 0.0293(13) -0.0074(10) 0.0030(10) -0.0006(9)
N4 0.0234(12) 0.0285(12) 0.0264(12) 0.0076(10) 0.0036(9) 0.0070(10)
N3 0.0200(11) 0.0258(12) 0.0265(12) 0.0044(9) 0.0003(9) 0.0030(9)
N2 0.0244(12) 0.0223(11) 0.0295(13) -0.0054(10) 0.0032(10) -0.0027(9)
C44 0.0287(14) 0.0212(13) 0.0352(16) -0.0001(11) 0.0015(12) 0.0013(11)
C83 0.0287(15) 0.0268(15) 0.0384(17) -0.0002(13) -0.0064(13) 0.0054(12)
C77 0.0266(14) 0.0305(15) 0.0275(14) 0.0064(12) 0.0019(11) 0.0037(12)
C76 0.0261(14) 0.0286(14) 0.0291(15) 0.0032(12) 0.0026(11) 0.0024(11)
C43 0.0235(13) 0.0191(12) 0.0316(15) -0.0021(11) 0.0015(11) -0.0016(10)
C78 0.0217(13) 0.0229(13) 0.0333(15) 0.0059(11) 0.0008(11) 0.0035(10)
C2 0.0312(15) 0.0285(15) 0.0325(16) -0.0065(12) 0.0059(12) -0.0015(12)
C45 0.0273(15) 0.0262(14) 0.0390(17) -0.0004(13) -0.0034(13) 0.0002(12)
C1 0.0245(13) 0.0168(12) 0.0316(15) -0.0014(10) -0.0026(11) -0.0002(10)
C48 0.0228(13) 0.0213(13) 0.0414(17) -0.0036(12) -0.0025(12) 0.0008(11)
C110 0.0226(13) 0.0284(14) 0.0297(14) 0.0065(11) 0.0008(11) 0.0062(11)
C4 0.0219(13) 0.0248(13) 0.0295(14) -0.0075(11) 0.0010(11) -0.0013(10)
C79 0.0225(13) 0.0277(14) 0.0362(16) 0.0078(12) -0.0003(12) -0.0010(11)
C46 0.0297(15) 0.0226(13) 0.0347(16) -0.0051(12) -0.0004(12) -0.0052(11)
C75 0.0185(12) 0.0270(14) 0.0297(14) 0.0048(11) -0.0024(10) 0.0031(10)
C82 0.0319(16) 0.0288(15) 0.0408(18) 0.0018(13) -0.0104(14) 0.0050(13)
C47 0.0270(15) 0.0215(13) 0.0450(19) -0.0036(13) 0.0002(13) 0.0000(11)
C62 0.0264(14) 0.0215(13) 0.0454(19) -0.0018(13) -0.0043(13) 0.0009(11)
C81 0.0295(15) 0.0284(15) 0.0358(17) 0.0072(13) -0.0025(13) 0.0081(12)
C3 0.0297(15) 0.0313(15) 0.0305(15) -0.0050(12) 0.0066(12) -0.0009(12)
C49 0.0345(17) 0.0238(14) 0.0419(18) -0.0024(13) -0.0030(14) 0.0054(12)
C8 0.0349(17) 0.0295(16) 0.0409(19) 0.0002(14) -0.0024(14) -0.0075(13)
C9 0.0256(14) 0.0280(15) 0.0329(16) -0.0055(12) -0.0021(12) -0.0003(11)
C63 0.0315(16) 0.0359(17) 0.0380(18) -0.0068(14) -0.0045(14) 0.0129(14)
C84 0.0262(15) 0.0277(15) 0.0419(18) 0.0089(13) -0.0065(13) -0.0064(12)
C115 0.0273(15) 0.0280(15) 0.0362(17) 0.0057(12) -0.0024(12) 0.0040(12)
C6 0.0233(15) 0.045(2) 0.0427(19) -0.0123(16) -0.0057(13) 0.0009(14)
C31 0.0331(17) 0.0354(17) 0.0420(19) 0.0029(15) 0.0046(14) 0.0092(14)
C91 0.0239(14) 0.0277(15) 0.0399(17) 0.0036(13) -0.0021(12) -0.0040(11)
C69 0.0245(14) 0.0285(15) 0.0449(19) 0.0020(14) 0.0017(13) 0.0014(12)
C7 0.0279(16) 0.045(2) 0.0424(19) -0.0067(16) 0.0008(14) -0.0116(15)
C97 0.0403(19) 0.0237(15) 0.055(2) 0.0026(15) -0.0230(17) -0.0020(13)
C80 0.0254(14) 0.0283(15) 0.0403(18) 0.0067(13) -0.0012(13) 0.0008(12)
C5 0.0288(15) 0.0296(15) 0.0353(16) -0.0108(13) -0.0057(13) 0.0047(12)
C30 0.0272(15) 0.0282(15) 0.0385(17) -0.0034(13) -0.0035(13) 0.0028(12)
C140 0.0291(16) 0.0301(16) 0.045(2) 0.0046(14) -0.0083(14) 0.0041(12)
C92 0.0350(17) 0.0299(16) 0.045(2) -0.0018(14) 0.0098(15) -0.0056(13)
C111 0.0306(16) 0.0283(16) 0.047(2) 0.0032(14) -0.0045(14) 0.0024(13)
C113 0.0319(18) 0.038(2) 0.065(3) -0.0058(18) 0.0010(17) 0.0147(15)
C114 0.0262(16) 0.0375(18) 0.053(2) 0.0029(16) -0.0017(15) 0.0086(14)
C37 0.0344(17) 0.0395(19) 0.0351(17) 0.0001(14) -0.0055(14) 0.0063(14)
C141 0.0372(19) 0.0331(18) 0.052(2) 0.0094(16) -0.0040(16) -0.0016(15)
C98 0.043(2) 0.0227(15) 0.055(2) -0.0028(15) -0.0171(17) 0.0001(14)
C36 0.0378(19) 0.044(2) 0.051(2) -0.0128(18) 0.0026(17) 0.0022(16)
C112 0.0380(19) 0.0287(17) 0.067(3) -0.0048(17) -0.0050(18) 0.0071(15)
C10 0.031(2) 0.021(2) 0.047(4) -0.0096(18) -0.020(2) 0.0083(17)
C116 0.0308(17) 0.0289(17) 0.069(3) 0.0134(17) -0.0087(17) -0.0041(13)
C117 0.024(2) 0.028(2) 0.058(4) -0.007(2) 0.002(2) -0.0051(18)
C50 0.048(2) 0.0204(14) 0.0402(18) -0.0003(13) -0.0046(16) 0.0021(13)
C85 0.0358(18) 0.045(2) 0.0370(18) 0.0054(15) 0.0012(14) -0.0172(16)
C56 0.041(2) 0.047(2) 0.042(2) -0.0024(17) -0.0022(16) 0.0215(17)
C70 0.050(2) 0.042(2) 0.048(2) 0.0110(17) 0.0146(18) 0.0212(18)
C55 0.049(2) 0.0379(19) 0.045(2) -0.0038(16) -0.0066(18) 0.0050(17)
C93 0.049(2) 0.0288(17) 0.060(3) -0.0003(17) 0.0193(19) -0.0085(16)
C11 0.041(2) 0.041(2) 0.052(2) 0.0062(17) -0.0198(18) -0.0059(16)
C104 0.071(3) 0.046(2) 0.055(3) 0.013(2) -0.024(2) -0.029(2)
C147 0.0298(17) 0.056(2) 0.047(2) -0.0139(18) -0.0056(16) 0.0009(16)
C129 0.037(2) 0.075(3) 0.038(2) 0.004(2) -0.0074(16) -0.016(2)
C94 0.0365(19) 0.038(2) 0.068(3) 0.0095(19) 0.0188(19) -0.0023(16)
C96 0.0395(19) 0.0290(16) 0.056(2) 0.0062(16) 0.0096(17) 0.0032(14)
C142 0.042(2) 0.041(2) 0.059(3) 0.0111(19) -0.0009(19) -0.0011(17)
C118 0.032(2) 0.030(3) 0.058(3) 0.012(3) 0.001(2) 0.003(2)
C35 0.050(2) 0.057(3) 0.046(2) -0.007(2) 0.0059(19) 0.006(2)
C71 0.061(3) 0.042(2) 0.067(3) 0.007(2) 0.022(2) 0.023(2)
C87 0.057(3) 0.071(3) 0.036(2) 0.002(2) 0.0076(19) -0.018(2)
C86 0.045(2) 0.061(3) 0.044(2) 0.002(2) 0.0009(18) -0.008(2)
C42 0.046(2) 0.060(3) 0.041(2) -0.0004(19) 0.0002(17) 0.005(2)
C68 0.060(3) 0.051(2) 0.043(2) -0.0024(19) -0.012(2) 0.002(2)
C95 0.041(2) 0.038(2) 0.067(3) 0.0074(19) 0.017(2) 0.0024(16)
C12 0.052(2) 0.058(3) 0.040(2) 0.0023(19) -0.0113(18) -0.006(2)
C88 0.050(2) 0.065(3) 0.047(2) -0.012(2) 0.0157(19) -0.021(2)
C74 0.045(2) 0.056(3) 0.041(2) 0.0077(18) 0.0074(17) 0.0059(19)
C101 0.073(3) 0.042(2) 0.064(3) -0.013(2) -0.019(3) -0.005(2)
C102 0.057(3) 0.070(3) 0.059(3) 0.001(3) -0.022(2) -0.016(3)
C38 0.077(3) 0.040(2) 0.051(3) 0.0036(19) 0.002(2) 0.009(2)
C17 0.033(3) 0.033(3) 0.063(4) -0.008(2) -0.014(2) 0.007(2)
C143 0.054(3) 0.057(3) 0.082(4) 0.027(3) 0.009(3) -0.006(2)
C53 0.085(4) 0.041(2) 0.052(3) 0.007(2) -0.015(3) 0.007(2)
C64 0.037(2) 0.074(3) 0.040(2) -0.001(2) 0.0065(17) 0.005(2)
C103 0.048(2) 0.062(3) 0.052(3) 0.001(2) -0.013(2) -0.015(2)
C54 0.063(3) 0.042(2) 0.057(3) -0.006(2) -0.020(2) 0.010(2)
C89 0.051(3) 0.063(3) 0.053(3) -0.009(2) 0.014(2) -0.003(2)
C90 0.042(2) 0.054(2) 0.043(2) -0.0026(18) 0.0048(17) -0.0052(18)
C66 0.059(3) 0.092(4) 0.036(2) 0.003(2) 0.014(2) 0.026(3)
C67 0.070(3) 0.069(3) 0.042(2) 0.001(2) -0.008(2) 0.012(3)
C119 0.039(3) 0.043(3) 0.056(4) 0.011(3) 0.007(3) 0.005(3)
C99 0.050(3) 0.060(3) 0.072(3) -0.025(3) -0.011(2) 0.006(2)
C52 0.101(5) 0.059(3) 0.054(3) 0.023(2) 0.015(3) 0.010(3)
C146 0.040(2) 0.087(4) 0.081(4) 0.042(3) -0.013(2) -0.016(2)
C51 0.055(3) 0.067(3) 0.065(3) 0.025(3) 0.011(2) 0.012(2)
C65 0.047(3) 0.117(5) 0.045(3) 0.012(3) 0.012(2) 0.006(3)
C41 0.075(4) 0.078(4) 0.041(2) 0.019(2) 0.000(2) 0.007(3)
C72 0.053(3) 0.065(3) 0.072(3) 0.003(3) 0.024(2) 0.024(2)
C100 0.075(4) 0.076(4) 0.073(4) -0.036(3) 0.001(3) 0.006(3)
C109 0.055(3) 0.071(4) 0.075(4) 0.020(3) 0.015(3) -0.010(3)
C22 0.042(3) 0.032(2) 0.058(3) -0.008(2) -0.003(2) 0.007(2)
C32 0.0321(19) 0.089(4) 0.045(2) 0.004(2) 0.0029(17) 0.016(2)
C34 0.052(3) 0.086(4) 0.055(3) -0.004(3) 0.018(2) 0.022(3)
C152 0.093(5) 0.087(4) 0.041(3) 0.011(3) -0.002(3) 0.013(4)
C135 0.062(12) 0.069(10) 0.078(11) -0.044(8) -0.019(10) 0.028(8)
C39 0.088(4) 0.042(3) 0.077(4) 0.015(3) -0.002(3) 0.008(3)
C40 0.058(3) 0.064(3) 0.068(3) 0.026(3) 0.003(2) 0.017(2)
C144 0.043(3) 0.072(4) 0.113(5) 0.040(4) 0.000(3) -0.011(2)
C137 0.100(13) 0.082(11) 0.092(13) -0.033(10) -0.012(9) -0.024(10)
C18 0.043(3) 0.060(4) 0.093(6) -0.031(4) -0.027(3) 0.023(3)
C73 0.049(3) 0.082(4) 0.046(2) 0.001(2) 0.015(2) 0.007(2)
C57 0.081(4) 0.070(4) 0.059(3) -0.015(3) 0.007(3) 0.024(3)
C148 0.059(3) 0.074(4) 0.093(4) -0.044(3) 0.012(3) -0.012(3)
C139 0.065(10) 0.092(11) 0.071(9) 0.014(8) 0.003(7) -0.034(9)
C20 0.072(6) 0.107(8) 0.115(9) -0.040(7) -0.021(6) 0.063(6)
C105 0.171(9) 0.054(4) 0.082(5) 0.022(3) -0.009(5) -0.045(4)
C16 0.103(5) 0.049(3) 0.086(4) 0.022(3) -0.046(4) -0.021(3)
C13 0.071(4) 0.114(5) 0.040(3) 0.004(3) -0.006(2) -0.024(4)
C19 0.047(4) 0.097(7) 0.111(7) -0.032(6) -0.023(4) 0.041(4)
C58 0.091(5) 0.098(5) 0.059(3) -0.014(3) 0.018(3) 0.041(4)
C33 0.042(3) 0.131(6) 0.058(3) -0.006(3) 0.009(2) 0.027(3)
C61 0.106(5) 0.065(4) 0.089(5) 0.007(3) 0.062(4) 0.016(3)
C120 0.039(3) 0.070(4) 0.063(4) 0.009(3) 0.015(3) 0.001(3)
C122 0.032(3) 0.053(3) 0.064(4) -0.008(3) 0.003(2) -0.010(2)
C145 0.039(3) 0.126(6) 0.108(5) 0.060(5) -0.020(3) -0.020(3)
C21 0.060(4) 0.048(3) 0.084(5) -0.020(3) -0.001(4) 0.025(3)
C59 0.092(5) 0.118(6) 0.068(4) 0.025(4) 0.037(4) 0.052(5)
C108 0.085(5) 0.115(6) 0.090(5) 0.018(5) 0.030(4) -0.019(5)
C14 0.095(6) 0.147(8) 0.054(4) 0.035(4) -0.014(4) -0.041(5)
C15 0.124(7) 0.089(5) 0.073(4) 0.041(4) -0.030(4) -0.042(5)
C107 0.142(9) 0.145(9) 0.068(5) 0.017(5) 0.012(5) -0.093(8)
C136 0.19(2) 0.084(12) 0.058(10) -0.024(9) -0.015(12) -0.004(13)
C106 0.227(14) 0.104(7) 0.093(6) 0.035(5) -0.002(7) -0.101(8)
C60 0.138(7) 0.089(5) 0.110(6) 0.017(5) 0.086(6) 0.014(5)
C121 0.032(3) 0.091(6) 0.083(5) 0.002(4) 0.015(3) -0.011(3)
C138 0.076(11) 0.090(12) 0.039(6) -0.009(7) -0.009(6) -0.041(10)
C134 0.023(3) 0.092(9) 0.031(4) 0.017(5) 0.000(3) -0.009(5)
C133 0.029(4) 0.149(13) 0.020(4) -0.006(6) 0.000(3) -0.013(6)
C132 0.041(6) 0.126(19) 0.086(11) -0.082(13) 0.028(7) -0.046(9)
C131 0.061(6) 0.084(9) 0.053(7) -0.046(7) 0.011(6) -0.034(6)
C130 0.065(12) 0.046(7) 0.056(7) -0.022(5) 0.024(7) -0.021(8)
C151 0.103(6) 0.200(11) 0.040(3) 0.028(5) 0.003(3) 0.021(6)
C150 0.081(6) 0.307(19) 0.045(4) -0.047(7) 0.002(4) 0.012(8)
C149 0.097(6) 0.163(10) 0.088(6) -0.081(6) 0.010(5) -0.008(6)

loop_
_atom_type_symbol
_atom_type_description
_atom_type_scat_dispersion_real
_atom_type_scat_dispersion_imag
_atom_type_scat_source
C C 0.0033 0.0016 'International Tables Vol C Tables 4.2.6.8 and 6.1.1.4'
H H 0.0000 0.0000 'International Tables Vol C Tables 4.2.6.8 and 6.1.1.4'
Cl Cl 0.1484 0.1585 'International Tables Vol C Tables 4.2.6.8 and 6.1.1.4'
Cu Cu 0.3201 1.2651 'International Tables Vol C Tables 4.2.6.8 and 6.1.1.4'
N N 0.0061 0.0033 'International Tables Vol C Tables 4.2.6.8 and 6.1.1.4'

loop_
_exptl_crystal_face_index_h
_exptl_crystal_face_index_k
_exptl_crystal_face_index_l
_exptl_crystal_face_perp_dist
3.00 -2.00 -1.00 0.1580
-3.00 2.00 1.00 0.1770
2.00 1.00 -3.00 0.1270
2.00 -3.00 0.00 0.1950
3.00 -1.00 -3.00 0.1330
0.00 -1.00 1.00 0.1880
0.00 1.00 -1.00 0.1590
3.00 -2.00 -3.00 0.1380
1.00 0.00 -3.00 0.1230
-1.00 0.00 3.00 0.1250
-2.00 3.00 2.00 0.1410
2.00 -3.00 -2.00 0.1660
0.00 -2.00 3.00 0.1810
0.00 2.00 -3.00 0.1590
2.00 -3.00 -3.00 0.1530
-2.00 3.00 3.00 0.1340
-1.00 1.00 3.00 0.1150
1.00 -1.00 -3.00 0.1340
0.00 1.00 -2.00 0.1570
0.00 -1.00 2.00 0.1730
-1.00 2.00 2.00 0.1440
1.00 -3.00 -3.00 0.1540
-1.00 3.00 3.00 0.1530
0.00 0.00 1.00 0.1790
0.00 0.00 -1.00 0.1370
0.00 2.00 3.00 0.1570
0.00 -2.00 -3.00 0.1360
-1.00 3.00 -3.00 0.1540
1.00 -3.00 3.00 0.1950
0.00 -3.00 -2.00 0.1660
0.00 3.00 2.00 0.1720
-1.00 -1.00 -2.00 0.1870
1.00 1.00 2.00 0.2220
1.00 3.00 2.00 0.1890
-1.00 -3.00 -2.00 0.1800
3.00 2.00 3.00 0.2360
2.00 2.00 1.00 0.2040
3.00 -1.00 3.00 0.2380
-3.00 -2.00 0.00 0.1920
-3.00 0.00 -1.00 0.2150
-3.00 2.00 -2.00 0.1870
3.00 2.00 0.00 0.2050
-3.00 -2.00 2.00 0.1810
-3.00 1.00 0.00 0.1850

loop_
_geom_angle_atom_site_label_1
_geom_angle_atom_site_label_2
_geom_angle_atom_site_label_3
_geom_angle
_geom_angle_site_symmetry_1
_geom_angle_site_symmetry_3
_geom_angle_publ_flag
C1 Cu1 H 127(2) . . ?
C1 Cu1 HA 132.2(17) . . ?
H Cu1 HA 100(3) . . ?
C75 Cu2 H 137(2) . . ?
C75 Cu2 HA 127.0(17) . . ?
H Cu2 HA 95(3) . . ?
C2 N1 C4 124.9(3) . . ?
C1 N1 C2 112.8(3) . . ?
C1 N1 C4 122.1(3) . . ?
C77 N4 C110 126.3(3) . . ?
C75 N4 C77 113.1(3) . . ?
C75 N4 C110 120.6(3) . . ?
C76 N3 C78 125.4(3) . . ?
C75 N3 C76 112.9(3) . . ?
C75 N3 C78 121.6(3) . . ?
C1 N2 C43 122.2(3) . . ?
C1 N2 C3 113.2(3) . . ?
C3 N2 C43 124.5(3) . . ?
C43 C44 C49 120.6(3) . . ?
C45 C44 C43 117.8(3) . . ?
C45 C44 C49 121.3(3) . . ?
C78 C83 C97 119.3(3) . . ?
C82 C83 C78 118.6(3) . . ?
C82 C83 C97 121.9(3) . . ?
N4 C77 H77 127.0 . . ?
C76 C77 N4 106.1(3) . . ?
C76 C77 H77 127.0 . . ?
N3 C76 H76 126.9 . . ?
C77 C76 N3 106.2(3) . . ?
C77 C76 H76 126.9 . . ?
C44 C43 N2 118.8(3) . . ?
C48 C43 N2 118.8(3) . . ?
C48 C43 C44 122.4(3) . . ?
C83 C78 N3 118.9(3) . . ?
C83 C78 C79 122.5(3) . . ?
C79 C78 N3 118.6(3) . . ?
N1 C2 H2 126.7 . . ?
C3 C2 N1 106.6(3) . . ?
C3 C2 H2 126.7 . . ?
C44 C45 H45 120.3 . . ?
C46 C45 C44 119.3(3) . . ?
C46 C45 H45 120.3 . . ?
N1 C1 Cu1 128.8(2) . . ?
N1 C1 N2 101.6(3) . . ?
N2 C1 Cu1 129.6(2) . . ?
C43 C48 C62 120.3(3) . . ?
C47 C48 C43 118.6(3) . . ?
C47 C48 C62 121.0(3) . . ?
C115 C110 N4 119.0(3) . . ?
C111 C110 N4 119.2(3) . . ?
C111 C110 C115 121.8(3) . . ?
C9 C4 N1 119.0(3) . . ?
C5 C4 N1 119.0(3) . . ?
C5 C4 C9 122.0(3) . . ?
C78 C79 C84 121.6(3) . . ?
C78 C79 C80 117.7(3) . . ?
C80 C79 C84 120.7(3) . . ?
C45 C46 Cl2 118.9(3) . . ?
C47 C46 Cl2 119.0(3) . . ?
C47 C46 C45 122.1(3) . . ?
N4 C75 Cu2 126.2(2) . . ?
N4 C75 N3 101.7(3) . . ?
N3 C75 Cu2 132.1(2) . . ?
C83 C82 H82 120.3 . . ?
C81 C82 C83 119.4(3) . . ?
C81 C82 H82 120.3 . . ?
C48 C47 H47 120.2 . . ?
C46 C47 C48 119.6(3) . . ?
C46 C47 H47 120.2 . . ?
C48 C62 H62 106.4 . . ?
C63 C62 C48 110.0(3) . . ?
C63 C62 H62 106.4 . . ?
C63 C62 C69 113.7(3) . . ?
C69 C62 C48 113.4(3) . . ?
C69 C62 H62 106.4 . . ?
C82 C81 Cl3 120.0(3) . . ?
C82 C81 C80 121.6(3) . . ?
C80 C81 Cl3 118.4(3) . . ?
N2 C3 H3 127.1 . . ?
C2 C3 N2 105.8(3) . . ?
C2 C3 H3 127.1 . . ?
C44 C49 H49 106.6 . . ?
C44 C49 C56 109.7(3) . . ?
C50 C49 C44 113.4(3) . . ?
C50 C49 H49 106.6 . . ?
C50 C49 C56 113.4(3) . . ?
C56 C49 H49 106.6 . . ?
C9 C8 H8 120.4 . . ?
C9 C8 C7 119.3(3) . . ?
C7 C8 H8 120.4 . . ?
C4 C9 C30 120.9(3) . . ?
C8 C9 C4 118.4(3) . . ?
C8 C9 C30 120.5(3) . . ?
C68 C63 C62 119.4(4) . . ?
C68 C63 C64 117.3(4) . . ?
C64 C63 C62 123.2(3) . . ?
C79 C84 H84 106.3 . . ?
C79 C84 C85 112.7(3) . . ?
C91 C84 C79 111.1(3) . . ?
C91 C84 H84 106.3 . . ?
C91 C84 C85 113.6(3) . . ?
C85 C84 H84 106.3 . . ?
C110 C115 C140 120.5(3) . . ?
C114 C115 C110 118.6(3) . . ?
C114 C115 C140 120.6(3) . . ?
C7 C6 H6 120.4 . . ?
C7 C6 C5 119.2(3) . . ?
C5 C6 H6 120.4 . . ?
C36 C31 C30 123.8(3) . . ?
C32 C31 C30 118.1(4) . . ?
C32 C31 C36 118.0(4) . . ?
C92 C91 C84 124.0(3) . . ?
C92 C91 C96 118.2(3) . . ?
C96 C91 C84 117.8(3) . . ?
C70 C69 C62 122.5(3) . . ?
C70 C69 C74 117.9(4) . . ?
C74 C69 C62 119.7(3) . . ?
C8 C7 Cl1 118.9(3) . . ?
C6 C7 Cl1 118.8(3) . . ?
C6 C7 C8 122.4(3) . . ?
C83 C97 H97 106.6 . . ?
C98 C97 C83 112.9(3) . . ?
C98 C97 H97 106.6 . . ?
C104 C97 C83 109.6(4) . . ?
C104 C97 H97 106.6 . . ?
C104 C97 C98 114.0(4) . . ?
C79 C80 H80 120.1 . . ?
C81 C80 C79 119.8(3) . . ?
C81 C80 H80 120.1 . . ?
C4 C5 C10 119.4(4) . . ?
C4 C5 C23 128.4(11) . . ?
C6 C5 C4 118.7(3) . . ?
C6 C5 C10 121.6(4) . . ?
C6 C5 C23 112.8(11) . . ?
C9 C30 C31 109.9(3) . . ?
C9 C30 H30 106.8 . . ?
C31 C30 H30 106.8 . . ?
C37 C30 C9 113.3(3) . . ?
C37 C30 C31 112.7(3) . . ?
C37 C30 H30 106.8 . . ?
C115 C140 H140 106.7 . . ?
C115 C140 C141 114.2(3) . . ?
C115 C140 C147 109.0(3) . . ?
C141 C140 H140 106.7 . . ?
C147 C140 H140 106.7 . . ?
C147 C140 C141 113.0(3) . . ?
C91 C92 H92 119.3 . . ?
C91 C92 C93 121.4(4) . . ?
C93 C92 H92 119.3 . . ?
C110 C111 C116 120.4(3) . . ?
C112 C111 C110 118.5(3) . . ?
C112 C111 C116 121.0(3) . . ?
C114 C113 Cl4 118.7(3) . . ?
C114 C113 C112 122.1(3) . . ?
C112 C113 Cl4 119.1(3) . . ?
C115 C114 H114 120.4 . . ?
C113 C114 C115 119.3(4) . . ?
C113 C114 H114 120.4 . . ?
C42 C37 C30 120.6(4) . . ?
C38 C37 C30 122.0(4) . . ?
C38 C37 C42 117.4(4) . . ?
C142 C141 C140 119.7(4) . . ?
C146 C141 C140 122.8(4) . . ?
C146 C141 C142 117.5(4) . . ?
C103 C98 C97 122.0(4) . . ?
C99 C98 C97 120.3(4) . . ?
C99 C98 C103 117.7(4) . . ?
C31 C36 H36 119.6 . . ?
C35 C36 C31 120.8(4) . . ?
C35 C36 H36 119.6 . . ?
C111 C112 H112 120.3 . . ?
C113 C112 C111 119.5(4) . . ?
C113 C112 H112 120.3 . . ?
C5 C10 H10 105.3 . . ?
C11 C10 C5 112.2(4) . . ?
C11 C10 H10 105.3 . . ?
C17 C10 C5 113.0(6) . . ?
C17 C10 H10 105.3 . . ?
C17 C10 C11 114.6(4) . . ?
C111 C116 H116 106.5 . . ?
C111 C116 H11A 104.7 . . ?
C111 C116 C117 110.2(4) . . ?
C117 C116 H116 106.5 . . ?
C129 C116 C111 112.4(4) . . ?
C129 C116 H116 106.5 . . ?
C129 C116 H11A 104.7 . . ?
C129 C116 C117 114.2(4) . . ?
C129 C116 C123 107.6(18) . . ?
C123 C116 C111 121.2(12) . . ?
C123 C116 H11A 104.7 . . ?
C118 C117 C116 125.0(5) . . ?
C118 C117 C122 116.9(5) . . ?
C122 C117 C116 118.1(6) . . ?
C55 C50 C49 122.5(4) . . ?
C55 C50 C51 117.7(4) . . ?
C51 C50 C49 119.7(4) . . ?
C86 C85 C84 118.1(4) . . ?
C90 C85 C84 124.2(4) . . ?
C90 C85 C86 117.7(4) . . ?
C57 C56 C49 118.6(5) . . ?
C61 C56 C49 122.8(4) . . ?
C61 C56 C57 118.6(5) . . ?
C69 C70 H70 119.5 . . ?
C71 C70 C69 121.0(4) . . ?
C71 C70 H70 119.5 . . ?
C50 C55 H55 119.4 . . ?
C50 C55 C54 121.2(5) . . ?
C54 C55 H55 119.4 . . ?
C92 C93 H93 119.8 . . ?
C94 C93 C92 120.4(4) . . ?
C94 C93 H93 119.8 . . ?
C12 C11 C10 123.3(4) . . ?
C12 C11 C23 125.2(8) . . ?
C16 C11 C10 120.0(5) . . ?
C16 C11 C12 116.4(5) . . ?
C16 C11 C23 118.3(8) . . ?
C109 C104 C97 123.1(4) . . ?
C109 C104 C105 119.0(7) . . ?
C105 C104 C97 117.8(6) . . ?
C152 C147 C140 123.6(4) . . ?
C152 C147 C148 117.0(6) . . ?
C148 C147 C140 119.4(5) . . ?
C135 C129 C116 118.8(7) . . ?
C135 C129 C139 104.7(10) . . ?
C139 C129 C116 136.5(8) . . ?
C134 C129 C116 108.4(7) . . ?
C130 C129 C116 125.2(7) . . ?
C130 C129 C134 126.3(9) . . ?
C93 C94 H94 120.6 . . ?
C93 C94 C95 118.8(4) . . ?
C95 C94 H94 120.6 . . ?
C91 C96 H96 119.6 . . ?
C91 C96 C95 120.8(4) . . ?
C95 C96 H96 119.6 . . ?
C141 C142 H142 119.6 . . ?
C141 C142 C143 120.8(5) . . ?
C143 C142 H142 119.6 . . ?
C117 C118 H118 119.2 . . ?
C119 C118 C117 121.6(7) . . ?
C119 C118 H118 119.2 . . ?
C36 C35 H35 119.8 . . ?
C34 C35 C36 120.3(5) . . ?
C34 C35 H35 119.8 . . ?
C70 C71 H71 120.0 . . ?
C70 C71 C72 120.0(4) . . ?
C72 C71 H71 120.0 . . ?
C86 C87 H87 119.0 . . ?
C86 C87 C88 122.0(5) . . ?
C88 C87 H87 119.0 . . ?
C85 C86 H86 119.7 . . ?
C87 C86 C85 120.6(5) . . ?
C87 C86 H86 119.7 . . ?
C37 C42 H42 120.2 . . ?
C37 C42 C41 119.5(5) . . ?
C41 C42 H42 120.2 . . ?
C63 C68 H68 119.6 . . ?
C67 C68 C63 120.8(5) . . ?
C67 C68 H68 119.6 . . ?
C94 C95 C96 120.5(4) . . ?
C94 C95 H95 119.8 . . ?
C96 C95 H95 119.8 . . ?
C11 C12 H12 119.3 . . ?
C13 C12 C11 121.5(5) . . ?
C13 C12 H12 119.3 . . ?
C87 C88 H88 121.3 . . ?
C89 C88 C87 117.5(4) . . ?
C89 C88 H88 121.3 . . ?
C69 C74 H74 119.7 . . ?
C73 C74 C69 120.6(4) . . ?
C73 C74 H74 119.7 . . ?
C102 C101 H101 120.3 . . ?
C102 C101 C100 119.5(5) . . ?
C100 C101 H101 120.3 . . ?
C101 C102 H102 119.5 . . ?
C101 C102 C103 121.0(5) . . ?
C103 C102 H102 119.5 . . ?
C37 C38 H38 119.4 . . ?
C37 C38 C39 121.3(5) . . ?
C39 C38 H38 119.4 . . ?
C22 C17 C10 120.0(5) . . ?
C22 C17 C18 117.6(6) . . ?
C18 C17 C10 122.3(5) . . ?
C142 C143 H143 119.6 . . ?
C144 C143 C142 120.7(5) . . ?
C144 C143 H143 119.6 . . ?
C54 C53 H53 119.5 . . ?
C52 C53 H53 119.5 . . ?
C52 C53 C54 121.0(5) . . ?
C63 C64 H64 119.2 . . ?
C65 C64 C63 121.5(5) . . ?
C65 C64 H64 119.2 . . ?
C98 C103 C102 120.2(5) . . ?
C98 C103 H103 119.9 . . ?
C102 C103 H103 119.9 . . ?
C55 C54 H54 120.4 . . ?
C53 C54 C55 119.2(5) . . ?
C53 C54 H54 120.4 . . ?
C88 C89 H89 119.3 . . ?
C88 C89 C90 121.3(5) . . ?
C90 C89 H89 119.3 . . ?
C85 C90 C89 120.9(4) . . ?
C85 C90 H90 119.6 . . ?
C89 C90 H90 119.6 . . ?
C67 C66 H66 120.1 . . ?
C67 C66 C65 119.8(5) . . ?
C65 C66 H66 120.1 . . ?
C68 C67 H67 119.2 . . ?
C66 C67 C68 121.6(5) . . ?
C66 C67 H67 119.2 . . ?
C118 C119 H119 119.6 . . ?
C120 C119 C118 120.8(8) . . ?
C120 C119 H119 119.6 . . ?
C98 C99 H99 119.3 . . ?
C98 C99 C100 121.5(5) . . ?
C100 C99 H99 119.3 . . ?
C53 C52 H52 119.9 . . ?
C53 C52 C51 120.2(5) . . ?
C51 C52 H52 119.9 . . ?
C141 C146 H146 119.7 . . ?
C141 C146 C145 120.6(5) . . ?
C145 C146 H146 119.7 . . ?
C50 C51 C52 120.6(5) . . ?
C50 C51 H51 119.7 . . ?
C52 C51 H51 119.7 . . ?
C64 C65 C66 118.9(6) . . ?
C64 C65 H65 120.5 . . ?
C66 C65 H65 120.5 . . ?
C42 C41 H41 119.2 . . ?
C40 C41 C42 121.6(5) . . ?
C40 C41 H41 119.2 . . ?
C71 C72 H72 119.8 . . ?
C73 C72 C71 120.3(4) . . ?
C73 C72 H72 119.8 . . ?
C101 C100 C99 120.1(6) . . ?
C101 C100 H100 119.9 . . ?
C99 C100 H100 119.9 . . ?
C104 C109 H109 119.3 . . ?
C104 C109 C108 121.4(6) . . ?
C108 C109 H109 119.3 . . ?
C17 C22 H22 119.3 . . ?
C17 C22 C21 121.3(6) . . ?
C21 C22 H22 119.3 . . ?
C31 C32 H32 119.6 . . ?
C33 C32 C31 120.8(5) . . ?
C33 C32 H32 119.6 . . ?
C35 C34 H34 119.9 . . ?
C35 C34 C33 120.3(5) . . ?
C33 C34 H34 119.9 . . ?
C147 C152 H152 119.3 . . ?
C147 C152 C151 121.3(7) . . ?
C151 C152 H152 119.3 . . ?
C129 C135 H135 114.5 . . ?
C129 C135 C136 131.0(16) . . ?
C136 C135 H135 114.5 . . ?
C38 C39 H39 119.3 . . ?
C40 C39 C38 121.3(6) . . ?
C40 C39 H39 119.3 . . ?
C41 C40 H40 120.6 . . ?
C39 C40 C41 118.7(5) . . ?
C39 C40 H40 120.6 . . ?
C143 C144 H144 120.5 . . ?
C145 C144 C143 118.9(5) . . ?
C145 C144 H144 120.5 . . ?
C136 C137 H137 123.2 . . ?
C138 C137 H137 123.2 . . ?
C138 C137 C136 113.6(14) . . ?
C17 C18 H18 119.6 . . ?
C17 C18 C19 120.9(7) . . ?
C19 C18 H18 119.6 . . ?
C74 C73 H73 120.0 . . ?
C72 C73 C74 120.0(5) . . ?
C72 C73 H73 120.0 . . ?
C56 C57 H57 120.0 . . ?
C56 C57 C58 120.0(7) . . ?
C58 C57 H57 120.0 . . ?
C147 C148 H148 119.8 . . ?
C149 C148 C147 120.3(8) . . ?
C149 C148 H148 119.8 . . ?
C129 C139 H139 116.5 . . ?
C129 C139 C138 127.0(14) . . ?
C138 C139 H139 116.5 . . ?
C19 C20 H20 120.4 . . ?
C19 C20 C21 119.3(7) . . ?
C21 C20 H20 120.4 . . ?
C104 C105 H105 120.6 . . ?
C106 C105 C104 118.7(9) . . ?
C106 C105 H105 120.6 . . ?
C11 C16 H16 119.2 . . ?
C15 C16 C11 121.6(7) . . ?
C15 C16 H16 119.2 . . ?
C12 C13 H13 120.1 . . ?
C14 C13 C12 119.7(8) . . ?
C14 C13 H13 120.1 . . ?
C18 C19 H19 119.4 . . ?
C20 C19 C18 121.2(8) . . ?
C20 C19 H19 119.4 . . ?
C57 C58 H58 119.7 . . ?
C59 C58 C57 120.5(7) . . ?
C59 C58 H58 119.7 . . ?
C32 C33 C34 119.7(5) . . ?
C32 C33 H33 120.2 . . ?
C34 C33 H33 120.2 . . ?
C56 C61 H61 120.0 . . ?
C56 C61 C60 119.9(7) . . ?
C60 C61 H61 120.0 . . ?
C119 C120 H120 120.9 . . ?
C121 C120 C119 118.2(6) . . ?
C121 C120 H120 120.9 . . ?
C117 C122 H122 119.7 . . ?
C117 C122 C121 120.5(6) . . ?
C121 C122 H122 119.7 . . ?
C146 C145 H145 119.3 . . ?
C144 C145 C146 121.4(5) . . ?
C144 C145 H145 119.3 . . ?
C22 C21 C20 119.7(7) . . ?
C22 C21 H21 120.2 . . ?
C20 C21 H21 120.2 . . ?
C58 C59 H59 120.8 . . ?
C60 C59 C58 118.5(6) . . ?
C60 C59 H59 120.8 . . ?
C109 C108 H108 120.0 . . ?
C107 C108 C109 120.0(9) . . ?
C107 C108 H108 120.0 . . ?
C13 C14 H14 120.3 . . ?
C15 C14 C13 119.3(7) . . ?
C15 C14 H14 120.3 . . ?
C16 C15 H15 119.3 . . ?
C14 C15 C16 121.5(7) . . ?
C14 C15 H15 119.3 . . ?
C108 C107 H107 120.8 . . ?
C108 C107 C106 118.4(8) . . ?
C106 C107 H107 120.8 . . ?
C135 C136 C137 118.8(16) . . ?
C135 C136 H136 120.6 . . ?
C137 C136 H136 120.6 . . ?
C105 C106 C107 122.3(8) . . ?
C105 C106 H106 118.9 . . ?
C107 C106 H106 118.9 . . ?
C61 C60 H60 118.8 . . ?
C59 C60 C61 122.5(8) . . ?
C59 C60 H60 118.8 . . ?
C120 C121 C122 121.8(6) . . ?
C120 C121 H121 119.1 . . ?
C122 C121 H121 119.1 . . ?
C137 C138 C139 123.4(15) . . ?
C137 C138 H138 118.3 . . ?
C139 C138 H138 118.3 . . ?
C25 C24 C23 120.3(16) . . ?
C29 C24 C25 113.0(15) . . ?
C29 C24 C23 126.5(17) . . ?
C24 C25 H25 118.0 . . ?
C24 C25 C26 124.0(19) . . ?
C26 C25 H25 118.0 . . ?
C25 C26 H26 119.3 . . ?
C27 C26 C25 121(2) . . ?
C27 C26 H26 119.3 . . ?
C26 C27 H27 121.3 . . ?
C26 C27 C28 117(2) . . ?
C28 C27 H27 121.3 . . ?
C27 C28 H28 121.1 . . ?
C27 C28 C29 118(2) . . ?
C29 C28 H28 121.1 . . ?
C24 C29 C28 123(2) . . ?
C24 C29 H29 118.6 . . ?
C28 C29 H29 118.6 . . ?
C5 C23 C11 108.6(11) . . ?
C5 C23 H23 104.6 . . ?
C11 C23 H23 104.6 . . ?
C24 C23 C5 112.0(14) . . ?
C24 C23 C11 120.9(15) . . ?
C24 C23 H23 104.6 . . ?
C129 C134 H134 123.1 . . ?
C133 C134 C129 113.8(11) . . ?
C133 C134 H134 123.1 . . ?
C134 C133 H133 118.7 . . ?
C132 C133 C134 122.5(12) . . ?
C132 C133 H133 118.7 . . ?
C133 C132 H132 120.0 . . ?
C133 C132 C131 119.9(12) . . ?
C131 C132 H132 120.0 . . ?
C132 C131 H131 118.4 . . ?
C132 C131 C130 123.3(14) . . ?
C130 C131 H131 118.4 . . ?
C129 C130 C131 113.7(14) . . ?
C129 C130 H130 123.2 . . ?
C131 C130 H130 123.2 . . ?
C124 C123 C116 117.2(18) . . ?
C124 C123 C128 122.6(18) . . ?
C128 C123 C116 116.6(18) . . ?
C123 C124 H124 121.2 . . ?
C125 C124 C123 117.7(19) . . ?
C125 C124 H124 121.2 . . ?
C124 C125 H125 119.7 . . ?
C126 C125 C124 121(2) . . ?
C126 C125 H125 119.7 . . ?
C125 C126 H126 119.9 . . ?
C127 C126 C125 120.1(18) . . ?
C127 C126 H126 119.9 . . ?
C126 C127 H127 119.0 . . ?
C126 C127 C128 122.0(19) . . ?
C128 C127 H127 119.0 . . ?
C123 C128 H128 121.9 . . ?
C127 C128 C123 116.3(17) . . ?
C127 C128 H128 121.9 . . ?
C152 C151 H151 120.3 . . ?
C150 C151 C152 119.5(10) . . ?
C150 C151 H151 120.3 . . ?
C151 C150 H150 120.5 . . ?
C149 C150 C151 119.0(8) . . ?
C149 C150 H150 120.5 . . ?
C148 C149 H149 118.8 . . ?
C150 C149 C148 122.5(9) . . ?
C150 C149 H149 118.8 . . ?

loop_
_geom_bond_atom_site_label_1
_geom_bond_atom_site_label_2
_geom_bond_distance
_geom_bond_site_symmetry_2
_geom_bond_publ_flag
Cu1 C1 1.912(3) . ?
Cu1 H 1.70(7) . ?
Cu1 HA 1.83(5) . ?
Cu2 C75 1.906(3) . ?
Cu2 H 1.84(7) . ?
Cu2 HA 1.83(5) . ?
Cl2 C46 1.732(3) . ?
Cl3 C81 1.738(3) . ?
Cl1 C7 1.741(4) . ?
Cl4 C113 1.746(4) . ?
N1 C2 1.387(4) . ?
N1 C1 1.371(4) . ?
N1 C4 1.439(4) . ?
N4 C77 1.398(4) . ?
N4 C110 1.438(4) . ?
N4 C75 1.369(4) . ?
N3 C76 1.391(4) . ?
N3 C78 1.442(4) . ?
N3 C75 1.381(4) . ?
N2 C43 1.444(4) . ?
N2 C1 1.379(4) . ?
N2 C3 1.385(4) . ?
C44 C43 1.403(4) . ?
C44 C45 1.398(5) . ?
C44 C49 1.526(4) . ?
C83 C78 1.394(5) . ?
C83 C82 1.388(5) . ?
C83 C97 1.528(5) . ?
C77 H77 0.9500 . ?
C77 C76 1.357(4) . ?
C76 H76 0.9500 . ?
C43 C48 1.391(4) . ?
C78 C79 1.398(4) . ?
C2 H2 0.9500 . ?
C2 C3 1.358(5) . ?
C45 H45 0.9500 . ?
C45 C46 1.391(5) . ?
C48 C47 1.387(4) . ?
C48 C62 1.518(5) . ?
C110 C115 1.404(5) . ?
C110 C111 1.388(5) . ?
C4 C9 1.400(5) . ?
C4 C5 1.395(4) . ?
C79 C84 1.536(5) . ?
C79 C80 1.399(4) . ?
C46 C47 1.378(5) . ?
C82 H82 0.9500 . ?
C82 C81 1.388(5) . ?
C47 H47 0.9500 . ?
C62 H62 1.0000 . ?
C62 C63 1.515(5) . ?
C62 C69 1.517(5) . ?
C81 C80 1.389(5) . ?
C3 H3 0.9500 . ?
C49 H49 1.0000 . ?
C49 C50 1.524(5) . ?
C49 C56 1.543(6) . ?
C8 H8 0.9500 . ?
C8 C9 1.389(5) . ?
C8 C7 1.389(5) . ?
C9 C30 1.519(5) . ?
C63 C68 1.396(6) . ?
C63 C64 1.410(6) . ?
C84 H84 1.0000 . ?
C84 C91 1.524(5) . ?
C84 C85 1.550(6) . ?
C115 C140 1.511(5) . ?
C115 C114 1.388(5) . ?
C6 H6 0.9500 . ?
C6 C7 1.376(6) . ?
C6 C5 1.390(5) . ?
C31 C30 1.520(5) . ?
C31 C36 1.400(6) . ?
C31 C32 1.391(6) . ?
C91 C92 1.382(5) . ?
C91 C96 1.390(5) . ?
C69 C70 1.389(5) . ?
C69 C74 1.408(6) . ?
C97 H97 1.0000 . ?
C97 C98 1.519(5) . ?
C97 C104 1.518(8) . ?
C80 H80 0.9500 . ?
C5 C10 1.519(6) . ?
C5 C23 1.536(17) . ?
C30 H30 1.0000 . ?
C30 C37 1.519(5) . ?
C140 H140 1.0000 . ?
C140 C141 1.521(6) . ?
C140 C147 1.514(6) . ?
C92 H92 0.9500 . ?
C92 C93 1.386(5) . ?
C111 C112 1.387(5) . ?
C111 C116 1.521(5) . ?
C113 C114 1.374(6) . ?
C113 C112 1.385(6) . ?
C114 H114 0.9500 . ?
C37 C42 1.374(6) . ?
C37 C38 1.373(6) . ?
C141 C142 1.384(6) . ?
C141 C146 1.377(6) . ?
C98 C103 1.388(6) . ?
C98 C99 1.361(7) . ?
C36 H36 0.9500 . ?
C36 C35 1.374(6) . ?
C112 H112 0.9500 . ?
C10 H10 1.0000 . ?
C10 C11 1.510(7) . ?
C10 C17 1.509(8) . ?
C116 H116 1.0000 . ?
C116 H11A 1.0000 . ?
C116 C117 1.540(7) . ?
C116 C129 1.497(7) . ?
C116 C123 1.502(17) . ?
C117 C118 1.394(10) . ?
C117 C122 1.397(8) . ?
C50 C55 1.391(6) . ?
C50 C51 1.394(7) . ?
C85 C86 1.411(6) . ?
C85 C90 1.367(6) . ?
C56 C57 1.385(7) . ?
C56 C61 1.347(8) . ?
C70 H70 0.9500 . ?
C70 C71 1.377(6) . ?
C55 H55 0.9500 . ?
C55 C54 1.409(6) . ?
C93 H93 0.9500 . ?
C93 C94 1.386(6) . ?
C11 C12 1.397(7) . ?
C11 C16 1.395(7) . ?
C11 C23 1.560(17) . ?
C104 C109 1.367(9) . ?
C104 C105 1.400(7) . ?
C147 C152 1.370(8) . ?
C147 C148 1.393(7) . ?
C129 C135 1.389(14) . ?
C129 C139 1.397(13) . ?
C129 C134 1.425(9) . ?
C129 C130 1.384(12) . ?
C94 H94 0.9500 . ?
C94 C95 1.388(6) . ?
C96 H96 0.9500 . ?
C96 C95 1.391(6) . ?
C142 H142 0.9500 . ?
C142 C143 1.396(7) . ?
C118 H118 0.9500 . ?
C118 C119 1.385(7) . ?
C35 H35 0.9500 . ?
C35 C34 1.367(7) . ?
C71 H71 0.9500 . ?
C71 C72 1.385(7) . ?
C87 H87 0.9500 . ?
C87 C86 1.367(7) . ?
C87 C88 1.384(8) . ?
C86 H86 0.9500 . ?
C42 H42 0.9500 . ?
C42 C41 1.409(7) . ?
C68 H68 0.9500 . ?
C68 C67 1.375(7) . ?
C95 H95 0.9500 . ?
C12 H12 0.9500 . ?
C12 C13 1.384(7) . ?
C88 H88 0.9500 . ?
C88 C89 1.374(7) . ?
C74 H74 0.9500 . ?
C74 C73 1.385(7) . ?
C101 H101 0.9500 . ?
C101 C102 1.341(8) . ?
C101 C100 1.364(9) . ?
C102 H102 0.9500 . ?
C102 C103 1.405(7) . ?
C38 H38 0.9500 . ?
C38 C39 1.388(7) . ?
C17 C22 1.370(8) . ?
C17 C18 1.397(8) . ?
C143 H143 0.9500 . ?
C143 C144 1.358(8) . ?
C53 H53 0.9500 . ?
C53 C54 1.373(8) . ?
C53 C52 1.355(9) . ?
C64 H64 0.9500 . ?
C64 C65 1.383(7) . ?
C103 H103 0.9500 . ?
C54 H54 0.9500 . ?
C89 H89 0.9500 . ?
C89 C90 1.405(6) . ?
C90 H90 0.9500 . ?
C66 H66 0.9500 . ?
C66 C67 1.354(9) . ?
C66 C65 1.407(8) . ?
C67 H67 0.9500 . ?
C119 H119 0.9500 . ?
C119 C120 1.385(10) . ?
C99 H99 0.9500 . ?
C99 C100 1.400(8) . ?
C52 H52 0.9500 . ?
C52 C51 1.409(8) . ?
C146 H146 0.9500 . ?
C146 C145 1.392(7) . ?
C51 H51 0.9500 . ?
C65 H65 0.9500 . ?
C41 H41 0.9500 . ?
C41 C40 1.346(9) . ?
C72 H72 0.9500 . ?
C72 C73 1.365(8) . ?
C100 H100 0.9500 . ?
C109 H109 0.9500 . ?
C109 C108 1.400(9) . ?
C22 H22 0.9500 . ?
C22 C21 1.398(8) . ?
C32 H32 0.9500 . ?
C32 C33 1.384(7) . ?
C34 H34 0.9500 . ?
C34 C33 1.384(8) . ?
C152 H152 0.9500 . ?
C152 C151 1.386(9) . ?
C135 H135 0.9500 . ?
C135 C136 1.395(15) . ?
C39 H39 0.9500 . ?
C39 C40 1.333(9) . ?
C40 H40 0.9500 . ?
C144 H144 0.9500 . ?
C144 C145 1.352(9) . ?
C137 H137 0.9500 . ?
C137 C136 1.40(2) . ?
C137 C138 1.33(3) . ?
C18 H18 0.9500 . ?
C18 C19 1.398(9) . ?
C73 H73 0.9500 . ?
C57 H57 0.9500 . ?
C57 C58 1.404(9) . ?
C148 H148 0.9500 . ?
C148 C149 1.352(11) . ?
C139 H139 0.9500 . ?
C139 C138 1.410(19) . ?
C20 H20 0.9500 . ?
C20 C19 1.333(13) . ?
C20 C21 1.404(13) . ?
C105 H105 0.9500 . ?
C105 C106 1.381(14) . ?
C16 H16 0.9500 . ?
C16 C15 1.361(11) . ?
C13 H13 0.9500 . ?
C13 C14 1.381(11) . ?
C19 H19 0.9500 . ?
C58 H58 0.9500 . ?
C58 C59 1.358(12) . ?
C33 H33 0.9500 . ?
C61 H61 0.9500 . ?
C61 C60 1.399(8) . ?
C120 H120 0.9500 . ?
C120 C121 1.365(11) . ?
C122 H122 0.9500 . ?
C122 C121 1.397(10) . ?
C145 H145 0.9500 . ?
C21 H21 0.9500 . ?
C59 H59 0.9500 . ?
C59 C60 1.332(12) . ?
C108 H108 0.9500 . ?
C108 C107 1.367(13) . ?
C14 H14 0.9500 . ?
C14 C15 1.353(13) . ?
C15 H15 0.9500 . ?
C107 H107 0.9500 . ?
C107 C106 1.389(16) . ?
C136 H136 0.9500 . ?
C106 H106 0.9500 . ?
C60 H60 0.9500 . ?
C121 H121 0.9500 . ?
C138 H138 0.9500 . ?
C24 C25 1.398(18) . ?
C24 C29 1.371(17) . ?
C24 C23 1.525(17) . ?
C25 H25 0.9500 . ?
C25 C26 1.398(18) . ?
C26 H26 0.9500 . ?
C26 C27 1.34(2) . ?
C27 H27 0.9500 . ?
C27 C28 1.42(2) . ?
C28 H28 0.9500 . ?
C28 C29 1.423(19) . ?
C29 H29 0.9500 . ?
C23 H23 1.0000 . ?
C134 H134 0.9500 . ?
C134 C133 1.422(17) . ?
C133 H133 0.9500 . ?
C133 C132 1.33(3) . ?
C132 H132 0.9500 . ?
C132 C131 1.39(2) . ?
C131 H131 0.9500 . ?
C131 C130 1.396(14) . ?
C130 H130 0.9500 . ?
C123 C124 1.384(18) . ?
C123 C128 1.398(18) . ?
C124 H124 0.9500 . ?
C124 C125 1.383(17) . ?
C125 H125 0.9500 . ?
C125 C126 1.376(19) . ?
C126 H126 0.9500 . ?
C126 C127 1.357(19) . ?
C127 H127 0.9500 . ?
C127 C128 1.389(18) . ?
C128 H128 0.9500 . ?
C151 H151 0.9500 . ?
C151 C150 1.366(16) . ?
C150 H150 0.9500 . ?
C150 C149 1.329(16) . ?
C149 H149 0.9500 . ?

loop_
_geom_torsion_atom_site_label_1
_geom_torsion_atom_site_label_2
_geom_torsion_atom_site_label_3
_geom_torsion_atom_site_label_4
_geom_torsion
_geom_torsion_site_symmetry_1
_geom_torsion_site_symmetry_2
_geom_torsion_site_symmetry_3
_geom_torsion_site_symmetry_4
_geom_torsion_publ_flag
Cl2 C46 C47 C48 179.2(3) . . . . ?
Cl3 C81 C80 C79 177.4(3) . . . . ?
Cl4 C113 C114 C115 -179.0(3) . . . . ?
Cl4 C113 C112 C111 177.3(4) . . . . ?
N1 C2 C3 N2 -0.3(4) . . . . ?
N1 C4 C9 C8 -179.9(3) . . . . ?
N1 C4 C9 C30 5.5(5) . . . . ?
N1 C4 C5 C6 179.4(3) . . . . ?
N1 C4 C5 C10 -5.5(5) . . . . ?
N1 C4 C5 C23 -3.2(10) . . . . ?
N4 C77 C76 N3 -0.5(4) . . . . ?
N4 C110 C115 C140 -10.1(5) . . . . ?
N4 C110 C115 C114 175.8(3) . . . . ?
N4 C110 C111 C112 -177.4(4) . . . . ?
N4 C110 C111 C116 5.2(5) . . . . ?
N3 C78 C79 C84 8.0(5) . . . . ?
N3 C78 C79 C80 -173.4(3) . . . . ?
N2 C43 C48 C47 -176.7(3) . . . . ?
N2 C43 C48 C62 6.2(5) . . . . ?
C44 C43 C48 C47 3.3(5) . . . . ?
C44 C43 C48 C62 -173.8(3) . . . . ?
C44 C45 C46 Cl2 -179.4(3) . . . . ?
C44 C45 C46 C47 0.8(5) . . . . ?
C44 C49 C50 C55 123.5(4) . . . . ?
C44 C49 C50 C51 -60.1(5) . . . . ?
C44 C49 C56 C57 142.8(4) . . . . ?
C44 C49 C56 C61 -36.0(6) . . . . ?
C83 C78 C79 C84 -172.8(3) . . . . ?
C83 C78 C79 C80 5.8(5) . . . . ?
C83 C82 C81 Cl3 -177.7(3) . . . . ?
C83 C82 C81 C80 2.9(6) . . . . ?
C83 C97 C98 C103 108.1(5) . . . . ?
C83 C97 C98 C99 -72.8(5) . . . . ?
C83 C97 C104 C109 -29.3(6) . . . . ?
C83 C97 C104 C105 148.3(5) . . . . ?
C77 N4 C110 C115 94.8(4) . . . . ?
C77 N4 C110 C111 -85.9(4) . . . . ?
C77 N4 C75 Cu2 179.3(2) . . . . ?
C77 N4 C75 N3 -0.5(4) . . . . ?
C76 N3 C78 C83 97.2(4) . . . . ?
C76 N3 C78 C79 -83.6(4) . . . . ?
C76 N3 C75 Cu2 -179.6(2) . . . . ?
C76 N3 C75 N4 0.2(4) . . . . ?
C43 N2 C1 Cu1 0.0(4) . . . . ?
C43 N2 C1 N1 -177.8(3) . . . . ?
C43 N2 C3 C2 177.9(3) . . . . ?
C43 C44 C45 C46 1.3(5) . . . . ?
C43 C44 C49 C50 149.1(3) . . . . ?
C43 C44 C49 C56 -83.0(4) . . . . ?
C43 C48 C47 C46 -1.0(5) . . . . ?
C43 C48 C62 C63 85.9(4) . . . . ?
C43 C48 C62 C69 -145.6(3) . . . . ?
C78 N3 C76 C77 177.8(3) . . . . ?
C78 N3 C75 Cu2 2.7(5) . . . . ?
C78 N3 C75 N4 -177.5(3) . . . . ?
C78 C83 C82 C81 1.6(6) . . . . ?
C78 C83 C97 C98 156.1(4) . . . . ?
C78 C83 C97 C104 -75.6(4) . . . . ?
C78 C79 C84 C91 -127.7(3) . . . . ?
C78 C79 C84 C85 103.6(4) . . . . ?
C78 C79 C80 C81 -1.1(5) . . . . ?
C2 N1 C1 Cu1 -177.7(2) . . . . ?
C2 N1 C1 N2 0.1(3) . . . . ?
C2 N1 C4 C9 -93.8(4) . . . . ?
C2 N1 C4 C5 85.4(4) . . . . ?
C45 C44 C43 N2 176.6(3) . . . . ?
C45 C44 C43 C48 -3.4(5) . . . . ?
C45 C44 C49 C50 -36.3(5) . . . . ?
C45 C44 C49 C56 91.6(4) . . . . ?
C45 C46 C47 C48 -0.9(6) . . . . ?
C1 N1 C2 C3 0.1(4) . . . . ?
C1 N1 C4 C9 91.1(4) . . . . ?
C1 N1 C4 C5 -89.8(4) . . . . ?
C1 N2 C43 C44 -96.7(4) . . . . ?
C1 N2 C43 C48 83.3(4) . . . . ?
C1 N2 C3 C2 0.4(4) . . . . ?
C48 C62 C63 C68 -136.1(4) . . . . ?
C48 C62 C63 C64 47.4(5) . . . . ?
C48 C62 C69 C70 -131.2(4) . . . . ?
C48 C62 C69 C74 49.1(5) . . . . ?
C110 N4 C77 C76 178.2(3) . . . . ?
C110 N4 C75 Cu2 1.6(4) . . . . ?
C110 N4 C75 N3 -178.2(3) . . . . ?
C110 C115 C140 C141 158.1(3) . . . . ?
C110 C115 C140 C147 -74.4(4) . . . . ?
C110 C115 C114 C113 1.0(6) . . . . ?
C110 C111 C112 C113 2.3(7) . . . . ?
C110 C111 C116 C117 84.0(5) . . . . ?
C110 C111 C116 C129 -147.4(4) . . . . ?
C110 C111 C116 C123 83(2) . . . . ?
C4 N1 C2 C3 -175.4(3) . . . . ?
C4 N1 C1 Cu1 -2.0(4) . . . . ?
C4 N1 C1 N2 175.8(3) . . . . ?
C4 C9 C30 C31 75.0(4) . . . . ?
C4 C9 C30 C37 -157.9(3) . . . . ?
C4 C5 C10 C11 -93.9(5) . . . . ?
C4 C5 C10 C17 134.6(5) . . . . ?
C4 C5 C23 C11 -82.4(19) . . . . ?
C4 C5 C23 C24 141.6(13) . . . . ?
C79 C84 C91 C92 -98.5(4) . . . . ?
C79 C84 C91 C96 83.0(4) . . . . ?
C79 C84 C85 C86 -140.9(3) . . . . ?
C79 C84 C85 C90 42.3(5) . . . . ?
C75 N4 C77 C76 0.7(4) . . . . ?
C75 N4 C110 C115 -87.8(4) . . . . ?
C75 N4 C110 C111 91.4(4) . . . . ?
C75 N3 C76 C77 0.2(4) . . . . ?
C75 N3 C78 C83 -85.5(4) . . . . ?
C75 N3 C78 C79 93.7(4) . . . . ?
C82 C83 C78 N3 173.1(3) . . . . ?
C82 C83 C78 C79 -6.1(5) . . . . ?
C82 C83 C97 C98 -28.1(6) . . . . ?
C82 C83 C97 C104 100.2(4) . . . . ?
C82 C81 C80 C79 -3.1(6) . . . . ?
C47 C48 C62 C63 -91.0(4) . . . . ?
C47 C48 C62 C69 37.5(5) . . . . ?
C62 C48 C47 C46 176.0(3) . . . . ?
C62 C63 C68 C67 -176.3(4) . . . . ?
C62 C63 C64 C65 176.3(4) . . . . ?
C62 C69 C70 C71 -176.1(4) . . . . ?
C62 C69 C74 C73 178.1(4) . . . . ?
C3 N2 C43 C44 86.1(4) . . . . ?
C3 N2 C43 C48 -93.9(4) . . . . ?
C3 N2 C1 Cu1 177.5(2) . . . . ?
C3 N2 C1 N1 -0.3(3) . . . . ?
C49 C44 C43 N2 -8.6(5) . . . . ?
C49 C44 C43 C48 171.4(3) . . . . ?
C49 C44 C45 C46 -173.4(3) . . . . ?
C49 C50 C55 C54 176.3(4) . . . . ?
C49 C50 C51 C52 -177.6(5) . . . . ?
C49 C56 C57 C58 -178.6(5) . . . . ?
C49 C56 C61 C60 179.8(7) . . . . ?
C8 C9 C30 C31 -99.5(4) . . . . ?
C8 C9 C30 C37 27.5(5) . . . . ?
C9 C4 C5 C6 -1.5(5) . . . . ?
C9 C4 C5 C10 173.6(4) . . . . ?
C9 C4 C5 C23 175.9(9) . . . . ?
C9 C8 C7 Cl1 178.2(3) . . . . ?
C9 C8 C7 C6 -3.0(6) . . . . ?
C9 C30 C37 C42 81.3(5) . . . . ?
C9 C30 C37 C38 -99.6(5) . . . . ?
C63 C62 C69 C70 -4.6(5) . . . . ?
C63 C62 C69 C74 175.7(4) . . . . ?
C63 C68 C67 C66 0.3(8) . . . . ?
C63 C64 C65 C66 -0.6(8) . . . . ?
C84 C79 C80 C81 177.5(3) . . . . ?
C84 C91 C92 C93 -178.0(4) . . . . ?
C84 C91 C96 C95 178.2(4) . . . . ?
C84 C85 C86 C87 -177.5(4) . . . . ?
C84 C85 C90 C89 175.4(4) . . . . ?
C115 C110 C111 C112 1.8(6) . . . . ?
C115 C110 C111 C116 -175.6(4) . . . . ?
C115 C140 C141 C142 -81.5(5) . . . . ?
C115 C140 C141 C146 98.6(6) . . . . ?
C115 C140 C147 C152 -29.2(6) . . . . ?
C115 C140 C147 C148 147.0(4) . . . . ?
C6 C5 C10 C11 81.0(6) . . . . ?
C6 C5 C10 C17 -50.4(6) . . . . ?
C6 C5 C23 C11 95.2(14) . . . . ?
C6 C5 C23 C24 -40.9(18) . . . . ?
C31 C30 C37 C42 -153.1(4) . . . . ?
C31 C30 C37 C38 26.0(5) . . . . ?
C31 C36 C35 C34 0.5(8) . . . . ?
C31 C32 C33 C34 2.4(11) . . . . ?
C91 C84 C85 C86 91.7(4) . . . . ?
C91 C84 C85 C90 -85.1(4) . . . . ?
C91 C92 C93 C94 0.2(7) . . . . ?
C91 C96 C95 C94 -0.4(7) . . . . ?
C69 C62 C63 C68 95.5(4) . . . . ?
C69 C62 C63 C64 -81.0(4) . . . . ?
C69 C70 C71 C72 -1.3(9) . . . . ?
C69 C74 C73 C72 -2.5(8) . . . . ?
C7 C8 C9 C4 1.2(5) . . . . ?
C7 C8 C9 C30 175.8(3) . . . . ?
C7 C6 C5 C4 -0.2(5) . . . . ?
C7 C6 C5 C10 -175.2(4) . . . . ?
C7 C6 C5 C23 -178.0(8) . . . . ?
C97 C83 C78 N3 -10.9(5) . . . . ?
C97 C83 C78 C79 169.9(4) . . . . ?
C97 C83 C82 C81 -174.2(4) . . . . ?
C97 C98 C103 C102 179.6(4) . . . . ?
C97 C98 C99 C100 -179.4(5) . . . . ?
C97 C104 C109 C108 -179.8(6) . . . . ?
C97 C104 C105 C106 -179.4(7) . . . . ?
C80 C79 C84 C91 53.7(4) . . . . ?
C80 C79 C84 C85 -75.0(4) . . . . ?
C5 C4 C9 C8 1.0(5) . . . . ?
C5 C4 C9 C30 -173.6(3) . . . . ?
C5 C6 C7 Cl1 -178.6(3) . . . . ?
C5 C6 C7 C8 2.5(6) . . . . ?
C5 C10 C11 C12 13.3(8) . . . . ?
C5 C10 C11 C16 -174.0(5) . . . . ?
C5 C10 C17 C22 -87.9(7) . . . . ?
C5 C10 C17 C18 88.5(8) . . . . ?
C30 C31 C36 C35 -179.0(4) . . . . ?
C30 C31 C32 C33 177.6(5) . . . . ?
C30 C37 C42 C41 179.0(4) . . . . ?
C30 C37 C38 C39 -179.8(5) . . . . ?
C140 C115 C114 C113 -173.1(4) . . . . ?
C140 C141 C142 C143 -177.1(5) . . . . ?
C140 C141 C146 C145 179.4(6) . . . . ?
C140 C147 C152 C151 178.6(6) . . . . ?
C140 C147 C148 C149 -179.0(6) . . . . ?
C92 C91 C96 C95 -0.3(6) . . . . ?
C92 C93 C94 C95 -1.0(8) . . . . ?
C111 C110 C115 C140 170.7(3) . . . . ?
C111 C110 C115 C114 -3.4(5) . . . . ?
C111 C116 C117 C118 -0.4(8) . . . . ?
C111 C116 C117 C122 177.5(5) . . . . ?
C111 C116 C129 C135 -105.2(12) . . . . ?
C111 C116 C129 C139 74.1(13) . . . . ?
C111 C116 C129 C134 86.4(6) . . . . ?
C111 C116 C129 C130 -89.1(12) . . . . ?
C111 C116 C123 C124 14(4) . . . . ?
C111 C116 C123 C128 -145(2) . . . . ?
C114 C115 C140 C141 -27.9(5) . . . . ?
C114 C115 C140 C147 99.6(4) . . . . ?
C114 C113 C112 C111 -4.8(8) . . . . ?
C37 C42 C41 C40 2.5(8) . . . . ?
C37 C38 C39 C40 -0.9(10) . . . . ?
C141 C140 C147 C152 99.0(5) . . . . ?
C141 C140 C147 C148 -84.8(5) . . . . ?
C141 C142 C143 C144 -2.6(9) . . . . ?
C141 C146 C145 C144 -2.2(13) . . . . ?
C98 C97 C104 C109 98.4(5) . . . . ?
C98 C97 C104 C105 -84.0(6) . . . . ?
C98 C99 C100 C101 -1.3(10) . . . . ?
C36 C31 C30 C9 23.0(5) . . . . ?
C36 C31 C30 C37 -104.5(4) . . . . ?
C36 C31 C32 C33 -2.0(8) . . . . ?
C36 C35 C34 C33 -0.2(9) . . . . ?
C112 C111 C116 C117 -93.3(5) . . . . ?
C112 C111 C116 C129 35.4(6) . . . . ?
C112 C111 C116 C123 -94(2) . . . . ?
C112 C113 C114 C115 3.1(7) . . . . ?
C10 C11 C12 C13 172.2(6) . . . . ?
C10 C11 C16 C15 -173.0(7) . . . . ?
C10 C17 C22 C21 177.9(7) . . . . ?
C10 C17 C18 C19 -176.3(8) . . . . ?
C116 C111 C112 C113 179.6(4) . . . . ?
C116 C117 C118 C119 -177.3(6) . . . . ?
C116 C117 C122 C121 178.3(6) . . . . ?
C116 C129 C135 C136 169(2) . . . . ?
C116 C129 C139 C138 -178.7(13) . . . . ?
C116 C129 C134 C133 -179.9(7) . . . . ?
C116 C129 C130 C131 -177.0(10) . . . . ?
C116 C123 C124 C125 -167(3) . . . . ?
C116 C123 C128 C127 161(3) . . . . ?
C117 C116 C129 C135 21.3(13) . . . . ?
C117 C116 C129 C139 -159.3(12) . . . . ?
C117 C118 C119 C120 -3.9(11) . . . . ?
C117 C122 C121 C120 1.6(12) . . . . ?
C50 C49 C56 C57 -89.2(5) . . . . ?
C50 C49 C56 C61 91.9(6) . . . . ?
C50 C55 C54 C53 1.0(7) . . . . ?
C85 C84 C91 C92 29.8(5) . . . . ?
C85 C84 C91 C96 -148.7(4) . . . . ?
C56 C49 C50 C55 -2.5(5) . . . . ?
C56 C49 C50 C51 173.9(4) . . . . ?
C56 C57 C58 C59 -2.9(10) . . . . ?
C56 C61 C60 C59 0.3(14) . . . . ?
C70 C69 C74 C73 -1.7(7) . . . . ?
C70 C71 C72 C73 -3.0(9) . . . . ?
C55 C50 C51 C52 -1.1(8) . . . . ?
C93 C94 C95 C96 1.1(8) . . . . ?
C11 C10 C17 C22 141.9(6) . . . . ?
C11 C10 C17 C18 -41.7(9) . . . . ?
C11 C12 C13 C14 0.1(9) . . . . ?
C11 C16 C15 C14 1.2(12) . . . . ?
C104 C97 C98 C103 -17.9(6) . . . . ?
C104 C97 C98 C99 161.3(5) . . . . ?
C104 C109 C108 C107 -1.0(12) . . . . ?
C104 C105 C106 C107 -1.0(15) . . . . ?
C147 C140 C141 C142 153.1(4) . . . . ?
C147 C140 C141 C146 -26.9(6) . . . . ?
C147 C152 C151 C150 2.5(12) . . . . ?
C147 C148 C149 C150 -2.2(13) . . . . ?
C129 C116 C117 C118 -128.1(6) . . . . ?
C129 C116 C117 C122 49.8(7) . . . . ?
C129 C116 C123 C124 -117(3) . . . . ?
C129 C116 C123 C128 84(3) . . . . ?
C129 C135 C136 C137 10(4) . . . . ?
C129 C139 C138 C137 10(3) . . . . ?
C129 C134 C133 C132 -2.9(15) . . . . ?
C96 C91 C92 C93 0.5(6) . . . . ?
C142 C141 C146 C145 -0.6(10) . . . . ?
C142 C143 C144 C145 -0.2(11) . . . . ?
C118 C117 C122 C121 -3.7(10) . . . . ?
C118 C119 C120 C121 1.6(12) . . . . ?
C35 C34 C33 C32 -1.3(11) . . . . ?
C71 C72 C73 C74 4.9(9) . . . . ?
C87 C88 C89 C90 0.6(7) . . . . ?
C86 C85 C90 C89 -1.4(6) . . . . ?
C86 C87 C88 C89 -2.6(7) . . . . ?
C42 C37 C38 C39 -0.6(8) . . . . ?
C42 C41 C40 C39 -4.0(9) . . . . ?
C68 C63 C64 C65 -0.2(7) . . . . ?
C12 C11 C16 C15 0.2(9) . . . . ?
C12 C11 C23 C5 -6(2) . . . . ?
C12 C11 C23 C24 125.9(15) . . . . ?
C12 C13 C14 C15 1.2(11) . . . . ?
C88 C87 C86 C85 2.6(7) . . . . ?
C88 C89 C90 C85 1.4(7) . . . . ?
C74 C69 C70 C71 3.6(7) . . . . ?
C101 C102 C103 C98 1.1(9) . . . . ?
C102 C101 C100 C99 2.7(10) . . . . ?
C38 C37 C42 C41 -0.1(7) . . . . ?
C38 C39 C40 C41 3.2(10) . . . . ?
C17 C10 C11 C12 143.9(5) . . . . ?
C17 C10 C11 C16 -43.4(8) . . . . ?
C17 C22 C21 C20 -1.8(13) . . . . ?
C17 C18 C19 C20 -1.3(17) . . . . ?
C143 C144 C145 C146 2.5(13) . . . . ?
C53 C52 C51 C50 1.4(9) . . . . ?
C64 C63 C68 C67 0.4(7) . . . . ?
C103 C98 C99 C100 -0.3(8) . . . . ?
C54 C53 C52 C51 -0.5(9) . . . . ?
C90 C85 C86 C87 -0.6(6) . . . . ?
C67 C66 C65 C64 1.3(9) . . . . ?
C119 C120 C121 C122 -0.5(13) . . . . ?
C99 C98 C103 C102 0.4(7) . . . . ?
C52 C53 C54 C55 -0.7(8) . . . . ?
C146 C141 C142 C143 2.9(8) . . . . ?
C51 C50 C55 C54 -0.1(6) . . . . ?
C65 C66 C67 C68 -1.2(9) . . . . ?
C100 C101 C102 C103 -2.6(9) . . . . ?
C109 C104 C105 C106 -1.7(11) . . . . ?
C109 C108 C107 C106 -1.8(14) . . . . ?
C22 C17 C18 C19 0.2(13) . . . . ?
C32 C31 C30 C9 -156.6(4) . . . . ?
C32 C31 C30 C37 76.0(5) . . . . ?
C32 C31 C36 C35 0.6(7) . . . . ?
C152 C147 C148 C149 -2.5(9) . . . . ?
C152 C151 C150 C149 -7.2(15) . . . . ?
C135 C129 C139 C138 1(2) . . . . ?
C18 C17 C22 C21 1.3(11) . . . . ?
C57 C56 C61 C60 1.0(10) . . . . ?
C57 C58 C59 C60 4.1(12) . . . . ?
C148 C147 C152 C151 2.3(9) . . . . ?
C139 C129 C135 C136 -10(3) . . . . ?
C105 C104 C109 C108 2.7(10) . . . . ?
C16 C11 C12 C13 -0.7(7) . . . . ?
C16 C11 C23 C5 178.0(10) . . . . ?
C16 C11 C23 C24 -51(2) . . . . ?
C13 C14 C15 C16 -1.9(12) . . . . ?
C19 C20 C21 C22 0.7(18) . . . . ?
C58 C59 C60 C61 -2.8(14) . . . . ?
C61 C56 C57 C58 0.3(9) . . . . ?
C122 C117 C118 C119 4.8(10) . . . . ?
C21 C20 C19 C18 1(2) . . . . ?
C108 C107 C106 C105 2.8(16) . . . . ?
C136 C137 C138 C139 -11(3) . . . . ?
C138 C137 C136 C135 2(3) . . . . ?
C24 C25 C26 C27 -1(5) . . . . ?
C25 C24 C29 C28 18(4) . . . . ?
C25 C24 C23 C5 87(2) . . . . ?
C25 C24 C23 C11 -43(3) . . . . ?
C25 C26 C27 C28 -4(5) . . . . ?
C26 C27 C28 C29 15(5) . . . . ?
C27 C28 C29 C24 -24(5) . . . . ?
C29 C24 C25 C26 -6(4) . . . . ?
C29 C24 C23 C5 -87(3) . . . . ?
C29 C24 C23 C11 143(2) . . . . ?
C23 C11 C12 C13 -177.2(13) . . . . ?
C23 C11 C16 C15 176.9(13) . . . . ?
C23 C24 C25 C26 179(2) . . . . ?
C23 C24 C29 C28 -167(3) . . . . ?
C134 C129 C130 C131 8(2) . . . . ?
C134 C133 C132 C131 5(2) . . . . ?
C133 C132 C131 C130 -1(2) . . . . ?
C132 C131 C130 C129 -6(2) . . . . ?
C130 C129 C134 C133 -4.4(16) . . . . ?
C123 C116 C129 C134 -137.6(12) . . . . ?
C123 C116 C129 C130 46.9(16) . . . . ?
C123 C124 C125 C126 7(5) . . . . ?
C124 C123 C128 C127 3(6) . . . . ?
C124 C125 C126 C127 1(5) . . . . ?
C125 C126 C127 C128 -7(5) . . . . ?
C126 C127 C128 C123 5(5) . . . . ?
C128 C123 C124 C125 -9(6) . . . . ?
C151 C150 C149 C148 7.2(16) . . . . ?
